data_1559728
loop_
_publ_author_name
'R\'ios, Pablo'
'Mart\'in-de la Calle, Roc\'io'
'Vidossich, Pietro'
'Fern\'andez-de-C\'ordova, Francisco Jos\'e'
'Lled\'os, Agust\'i'
'Conejero, Salvador'

_publ_section_title
;
 Reversible carbon-boron bond formation at platinum centers through \s-BH
 complexes.
;
_journal_issue 5
_journal_name_full 'Chemical science'
_journal_page_first 1647
_journal_page_last 1655
_journal_paper_doi 10.1039/d0sc05522k
_journal_volume 12
_journal_year 2020
_chemical_formula_moiety 'C26 H42 B N6 Pt, C32 H12 B F24'
_chemical_formula_sum 'C58 H54 B2 F24 N6 Pt'
_chemical_formula_weight 1507.78
_chemical_properties_physical Air-sensitive,Moisture-sensitive
_space_group_crystal_system triclinic
_space_group_IT_number 2
_space_group_name_Hall '-P 1'
_space_group_name_H-M_alt 'P -1'
_atom_sites_solution_hydrogens geom
_atom_sites_solution_primary dual
_audit_creation_date 2020-09-08
_audit_creation_method
;
Olex2 1.3
(compiled 2020.07.31 svn.rc2a77460 for OlexSys, GUI svn.r6145)
;
_audit_update_record
;
2020-09-25 deposited with the CCDC.	2020-11-10 downloaded from the CCDC.
;
_cell_angle_alpha 77.056(3)
_cell_angle_beta 83.793(3)
_cell_angle_gamma 71.134(3)
_cell_formula_units_Z 4
_cell_length_a 17.7840(10)
_cell_length_b 19.3314(12)
_cell_length_c 19.4985(12)
_cell_measurement_reflns_used 9983
_cell_measurement_temperature 99.99
_cell_measurement_theta_max 24.05
_cell_measurement_theta_min 2.49
_cell_volume 6177.4(7)
_computing_cell_refinement 'SAINT V8.18C (?, 2016)'
_computing_data_reduction 'SAINT V8.18C (?, 2016)'
_computing_molecular_graphics 'Olex2 1.3 (Dolomanov et al., 2009)'
_computing_publication_material 'Olex2 1.3 (Dolomanov et al., 2009)'
_computing_structure_refinement 'XL  (Sheldrick, 2008)'
_computing_structure_solution 'SHELXT 2014/5 (Sheldrick, 2014)'
_diffrn_ambient_temperature 99.99
_diffrn_measured_fraction_theta_full 0.999
_diffrn_measured_fraction_theta_max 0.995
_diffrn_measurement_device_type 'Bruker APEX-II CCD'
_diffrn_measurement_method '\f and \w scans'
_diffrn_radiation_type AgK\a
_diffrn_radiation_wavelength 0.56086
_diffrn_reflns_av_R_equivalents 0.0671
_diffrn_reflns_av_unetI/netI 0.0875
_diffrn_reflns_Laue_measured_fraction_full 0.999
_diffrn_reflns_Laue_measured_fraction_max 0.995
_diffrn_reflns_limit_h_max 25
_diffrn_reflns_limit_h_min -25
_diffrn_reflns_limit_k_max 28
_diffrn_reflns_limit_k_min -28
_diffrn_reflns_limit_l_max 28
_diffrn_reflns_limit_l_min -27
_diffrn_reflns_number 140866
_diffrn_reflns_point_group_measured_fraction_full 0.999
_diffrn_reflns_point_group_measured_fraction_max 0.995
_diffrn_reflns_theta_full 19.665
_diffrn_reflns_theta_max 24.105
_diffrn_reflns_theta_min 1.649
_diffrn_source_current 0.6
_diffrn_source_power 0.03
_diffrn_source_voltage 50.0
_diffrn_standards_number 0
_exptl_absorpt_coefficient_mu 1.302
_exptl_absorpt_correction_T_max 0.7450
_exptl_absorpt_correction_T_min 0.6256
_exptl_absorpt_correction_type multi-scan
_exptl_absorpt_process_details
;
SADABS-2016/2 (Bruker,2016/2) was used for absorption correction.
wR2(int) was 0.1128 before and 0.0597 after correction.
The Ratio of minimum to maximum transmission is 0.8397.
The \l/2 correction factor is Not present.
;
_exptl_crystal_colour 'clear light yellow'
_exptl_crystal_colour_lustre clear
_exptl_crystal_colour_modifier light
_exptl_crystal_colour_primary yellow
_exptl_crystal_density_diffrn 1.621
_exptl_crystal_description prism
_exptl_crystal_F_000 2992
_exptl_crystal_recrystallization_method 'Re-crystallisation from solvent: CH2CL2, pentane'
_exptl_crystal_size_max 0.3
_exptl_crystal_size_mid 0.12
_exptl_crystal_size_min 0.11
_refine_diff_density_max 7.006
_refine_diff_density_min -4.131
_refine_diff_density_rms 0.189
_refine_ls_extinction_method none
_refine_ls_goodness_of_fit_ref 1.039
_refine_ls_hydrogen_treatment constr
_refine_ls_matrix_type full
_refine_ls_number_parameters 1799
_refine_ls_number_reflns 39747
_refine_ls_number_restraints 486
_refine_ls_restrained_S_all 1.052
_refine_ls_R_factor_all 0.1031
_refine_ls_R_factor_gt 0.0600
_refine_ls_shift/su_max 0.004
_refine_ls_shift/su_mean 0.000
_refine_ls_structure_factor_coef Fsqd
_refine_ls_weighting_details 'w=1/[\s^2^(Fo^2^)+(0.0731P)^2^+16.4641P] where P=(Fo^2^+2Fc^2^)/3'
_refine_ls_weighting_scheme calc
_refine_ls_wR_factor_gt 0.1401
_refine_ls_wR_factor_ref 0.1624
_reflns_Friedel_coverage 0.000
_reflns_number_gt 26520
_reflns_number_total 39747
_reflns_threshold_expression 'I > 2\s(I)'
_cod_data_source_file d0sc05522k2.cif
_cod_data_source_block 2
_cod_depositor_comments
;Adding full bibliography for 1559727--1559730.cif.

 Adding full bibliography for 1559727--1559730.cif.
;
_cod_database_code 1559728
_shelx_shelxl_version_number 2018/3
_shelx_space_group_comment
;
The symmetry employed for this shelxl refinement is uniquely defined
by the following loop, which should always be used as a source of
symmetry information in preference to the above space-group names.
They are only intended as comments.
;
_shelx_estimated_absorpt_t_max 0.870
_shelx_estimated_absorpt_t_min 0.696
_olex2_refinement_description
;
1. Fixed Uiso
 At 1.2 times of:
  All C(H) groups, All N(H) groups
 At 1.5 times of:
  All C(H,H,H) groups
2. Restrained distances
 C75-F13
 1.27 with sigma of 0.02
 C75-F14
 1.29 with sigma of 0.02
 C75-F15
 1.36 with sigma of 0.02
 C116-F48
 1.36 with sigma of 0.02
 C116-F46
 1.29 with sigma of 0.02
 C116-F47
 1.27 with sigma of 0.02
 C59-F3 \\sim C59-F2 \\sim C59-F1
 with sigma of 0.02
 F3-F2 \\sim F2-F1 \\sim F1-F3
 with sigma of 0.03
 C75-F14 \\sim C75-F15 \\sim C75-F13
 with sigma of 0.02
 F14-F15 \\sim F15-F13 \\sim F13-F14
 with sigma of 0.03
 F46-F48 \\sim F48-F47 \\sim F47-F46
 with sigma of 0.03
 C116-F46 \\sim C116-F48 \\sim C116-F47
 with sigma of 0.02
3. Rigid bond restraints
 C59, F2, F3A, F1, F2A, F3, F1A
 with sigma for 1-2 distances of 0.001 and sigma for 1-3 distances of 0.001
 C75, F13A, F15, F14A, F13, F15A, F14
 with sigma for 1-2 distances of 0.005 and sigma for 1-3 distances of 0.005
 C68, F11, F10A, F12, F11A, F10, F12A
 with sigma for 1-2 distances of 0.01 and sigma for 1-3 distances of 0.01
 C67, F9, F7A, F8, F9A, F7, F8A
 with sigma for 1-2 distances of 0.01 and sigma for 1-3 distances of 0.01
 C116, F48A, F46, F47A, F48, F46A, F47
 with sigma for 1-2 distances of 0.01 and sigma for 1-3 distances of 0.01
 C84, F23, F22, F24
 with sigma for 1-2 distances of 0.01 and sigma for 1-3 distances of 0.01
 C107, F41, F42, F40
 with sigma for 1-2 distances of 0.01 and sigma for 1-3 distances of 0.01
4. Uiso/Uaniso restraints and constraints
C59 \\sim F2 \\sim F3A \\sim F1 \\sim F2A \\sim F3 \\sim F1A: within 1.7A with
sigma of 0.001 and sigma for terminal atoms of 0.002 within 1.7A
C75 \\sim F13A \\sim F15 \\sim F14A \\sim F13 \\sim F15A \\sim F14: within 1.7A
with sigma of 0.005 and sigma for terminal atoms of 0.01 within 1.7A
C68 \\sim F11 \\sim F10A \\sim F12 \\sim F11A \\sim F10 \\sim F12A: within 1.7A
with sigma of 0.01 and sigma for terminal atoms of 0.02 within 1.7A
C67 \\sim F7 \\sim F9A \\sim F8 \\sim F7A \\sim F9 \\sim F8A: within 1.7A with
sigma of 0.01 and sigma for terminal atoms of 0.02 within 1.7A
C116 \\sim F48A \\sim F46 \\sim F47A \\sim F48 \\sim F46A \\sim F47: within
1.7A with sigma of 0.01 and sigma for terminal atoms of 0.02 within 1.7A
C107 \\sim F41 \\sim F42 \\sim F40: within 1.7A with sigma of 0.01 and sigma
for terminal atoms of 0.02 within 1.7A
C84 \\sim F23 \\sim F22 \\sim F24: within 1.7A with sigma of 0.01 and sigma for
terminal atoms of 0.02 within 1.7A
5. Others
 Sof(F11A)=Sof(F12A)=Sof(F10A)=1-FVAR(1)
 Sof(F10)=Sof(F12)=Sof(F11)=FVAR(1)
 Sof(F3A)=Sof(F2A)=Sof(F1A)=1-FVAR(2)
 Sof(F3)=Sof(F2)=Sof(F1)=FVAR(2)
 Sof(F13A)=Sof(F14A)=Sof(F15A)=1-FVAR(3)
 Sof(F14)=Sof(F15)=Sof(F13)=FVAR(3)
 Sof(F7A)=Sof(F8A)=Sof(F9A)=1-FVAR(4)
 Sof(F9)=Sof(F7)=Sof(F8)=FVAR(4)
 Sof(F46A)=Sof(F48A)=Sof(F47A)=1-FVAR(5)
 Sof(F46)=Sof(F48)=Sof(F47)=FVAR(5)
6.a Ternary CH refined with riding coordinates:
 C14(H14), C30(H30), C4(H4), C40(H40)
6.b Aromatic/amide H refined with riding coordinates:
 N5(H5), N12(H12A), N11(H11), C78(H78), N6(H6), C102(H102), C98(H98), C86(H86),
  C82(H82), C94(H94), C110(H110), C28(H28), C13(H13), C90(H90), C104(H104),
 C58(H58), C80(H80), C114(H114), C88(H88), C66(H66), C12(H12), C106(H106),
 C26(H26), C96(H96), C112(H112), C49(H49), C74(H74), C29(H29), C70(H70),
 C38(H38), C62(H62), C3(H3), C64(H64), C50(H50), C2(H2), C25(H25), C56(H56),
 C72(H72), C52(H52), C39(H39), C54(H54), C23(H23), C24(H24), C51(H51)
6.c Idealised Me refined as rotating group:
 C36(H36A,H36B,H36C), C32(H32A,H32B,H32C), C8(H8A,H8B,H8C), C9(H9A,H9B,H9C),
 C34(H34A,H34B,H34C), C44(H44A,H44B,H44C), C16(H16A,H16B,H16C), C35(H35A,H35B,
 H35C), C19(H19A,H19B,H19C), C18(H18A,H18B,H18C), C10(H10A,H10B,H10C), C15(H15A,
 H15B,H15C), C31(H31A,H31B,H31C), C41(H41A,H41B,H41C), C5(H5A,H5B,H5C),
 C20(H20A,H20B,H20C), C45(H45A,H45B,H45C), C6(H6A,H6B,H6C), C42(H42A,H42B,H42C),
  C46(H46A,H46B,H46C)
;
_olex2_submission_special_instructions 'No special instructions were received'

loop_
_space_group_symop_operation_xyz
'x, y, z'
'-x, -y, -z'

loop_
_atom_site_label
_atom_site_type_symbol
_atom_site_fract_x
_atom_site_fract_y
_atom_site_fract_z
_atom_site_U_iso_or_equiv
_atom_site_adp_type
_atom_site_occupancy
_atom_site_site_symmetry_order
_atom_site_calc_flag
_atom_site_refinement_flags_posn
_atom_site_refinement_flags_adp
_atom_site_refinement_flags_occupancy
_atom_site_disorder_assembly
_atom_site_disorder_group
Pt1 Pt 1.17787(2) 0.25059(2) 0.21971(2) 0.01768(5) Uani 1 1 d . . . . .
Pt2 Pt 0.83043(2) 0.25022(2) 0.79521(2) 0.02042(5) Uani 1 1 d . . . . .
F19 F 0.40605(18) 0.88890(18) 0.44851(16) 0.0287(7) Uani 1 1 d . . . . .
F21 F 0.33342(18) 0.86313(19) 0.38397(17) 0.0340(8) Uani 1 1 d . . . . .
F20 F 0.3573(2) 0.79946(19) 0.48894(17) 0.0368(8) Uani 1 1 d . . . . .
F26 F 0.0665(2) 0.9393(2) 0.82619(18) 0.0401(9) Uani 1 1 d . . . . .
F27 F 0.0680(2) 0.82484(19) 0.85438(16) 0.0360(8) Uani 1 1 d . . . . .
F30 F 0.1998(2) 0.9524(2) 0.50893(18) 0.0468(10) Uani 1 1 d . . . . .
F25 F -0.01671(19) 0.9045(2) 0.78239(18) 0.0447(10) Uani 1 1 d . . . . .
F34 F 0.5682(2) 0.5877(2) 0.5497(2) 0.0482(10) Uani 1 1 d . . . . .
F28 F 0.0893(3) 1.0162(2) 0.54920(19) 0.0589(13) Uani 1 1 d . . . . .
F5 F 0.9497(2) 0.7176(2) 0.1806(2) 0.0481(10) Uani 1 1 d . . . . .
F36 F 0.6281(2) 0.6678(2) 0.50626(18) 0.0462(10) Uani 1 1 d . . . . .
F35 F 0.6461(2) 0.6097(3) 0.61263(19) 0.0602(13) Uani 1 1 d . . . . .
F45 F 0.1805(3) 0.5128(2) 0.7946(2) 0.0654(14) Uani 1 1 d . . . . .
F29 F 0.0970(3) 0.9205(3) 0.5102(2) 0.0592(12) Uani 1 1 d . . . . .
N5 N 1.1054(3) 0.2051(2) 0.1068(2) 0.0243(9) Uani 1 1 d . . . . .
H5 H 1.056977 0.216563 0.126060 0.029 Uiso 1 1 calc R U . . .
N12 N 0.8955(3) 0.2940(2) 0.9131(2) 0.0232(9) Uani 1 1 d . . . . .
H12A H 0.945504 0.271969 0.901837 0.028 Uiso 1 1 calc R U . . .
F4 F 0.9483(2) 0.6584(2) 0.1016(2) 0.0497(10) Uani 1 1 d . . . . .
F6 F 0.9533(2) 0.6035(3) 0.2095(2) 0.0598(12) Uani 1 1 d . . . . .
N4 N 1.0698(3) 0.1847(2) 0.3280(2) 0.0240(9) Uani 1 1 d . . . . .
F38 F 0.3122(3) 0.7903(3) 0.9477(3) 0.0782(17) Uani 1 1 d . . . . .
N7 N 0.7967(2) 0.1307(2) 0.9124(2) 0.0242(9) Uani 1 1 d . . . . .
N3 N 1.1715(3) 0.0986(2) 0.2988(2) 0.0248(9) Uani 1 1 d . . . . .
F24 F 0.5961(3) 0.5311(2) 0.4107(3) 0.0690(14) Uani 1 1 d . U . . .
F39 F 0.4286(3) 0.7902(3) 0.9199(3) 0.0751(16) Uani 1 1 d . . . . .
F37 F 0.4036(4) 0.7098(3) 1.0048(2) 0.0802(17) Uani 1 1 d . . . . .
N8 N 0.6950(3) 0.1833(3) 0.8478(2) 0.0255(9) Uani 1 1 d . . . . .
N2 N 1.2922(3) 0.3413(3) 0.1726(2) 0.0306(11) Uani 1 1 d . . . . .
N11 N 0.7615(3) 0.3392(3) 0.9136(2) 0.0289(10) Uani 1 1 d . . . . .
H11 H 0.711598 0.350645 0.902736 0.035 Uiso 1 1 calc R U . . .
F32 F 0.4073(3) 0.9549(2) 0.5929(3) 0.0782(17) Uani 1 1 d . . . . .
C11 C 1.1352(3) 0.1731(3) 0.2835(2) 0.0186(9) Uani 1 1 d . . . . .
C1 C 1.2214(3) 0.3322(3) 0.1658(3) 0.0253(11) Uani 1 1 d . . . . .
C78 C 0.5235(3) 0.8040(3) 0.3681(2) 0.0177(9) Uani 1 1 d . . . . .
H78 H 0.520889 0.854531 0.364676 0.021 Uiso 1 1 calc R U . . .
N6 N 1.2364(3) 0.1898(3) 0.0842(3) 0.0331(11) Uani 1 1 d . . . . .
H6 H 1.285526 0.189990 0.086043 0.040 Uiso 1 1 calc R U . . .
N1 N 1.1828(3) 0.3923(3) 0.1188(3) 0.0384(13) Uani 1 1 d . . . . .
F42 F 0.4624(3) 0.4617(2) 0.9373(3) 0.0752(15) Uani 1 1 d . U . . .
C93 C 0.3956(3) 0.7377(3) 0.6526(2) 0.0154(8) Uani 1 1 d . . . . .
F17 F 0.8907(3) 0.5540(3) 0.4290(2) 0.0708(14) Uani 1 1 d . . . . .
C77 C 0.5888(3) 0.7571(3) 0.3374(2) 0.0152(8) Uani 1 1 d . . . . .
C14 C 1.2465(3) 0.0599(3) 0.2658(3) 0.0300(12) Uani 1 1 d . . . . .
H14 H 1.258721 0.095622 0.223818 0.036 Uiso 1 1 calc R U . . .
C27 C 0.7693(3) 0.1862(3) 0.8563(3) 0.0219(10) Uani 1 1 d . . . . .
C102 C 0.4013(3) 0.6060(3) 0.7957(2) 0.0185(9) Uani 1 1 d . . . . .
H102 H 0.405877 0.573934 0.763898 0.022 Uiso 1 1 calc R U . . .
F43 F 0.2292(3) 0.4392(2) 0.7235(3) 0.087(2) Uani 1 1 d . . . . .
N9 N 0.8889(3) 0.3789(3) 0.7073(3) 0.0365(12) Uani 1 1 d . . . . .
F16 F 0.8141(3) 0.5484(3) 0.5131(3) 0.0825(18) Uani 1 1 d . . . . .
C98 C 0.4578(3) 0.6844(3) 0.6241(2) 0.0184(9) Uani 1 1 d . . . . .
H98 H 0.454624 0.635344 0.628936 0.022 Uiso 1 1 calc R U . . .
C86 C 0.1855(3) 0.8044(3) 0.7489(2) 0.0164(9) Uani 1 1 d . . . . .
H86 H 0.194332 0.771588 0.793591 0.020 Uiso 1 1 calc R U . . .
C79 C 0.4624(3) 0.7793(3) 0.4033(2) 0.0178(9) Uani 1 1 d . . . . .
C82 C 0.5890(3) 0.6842(3) 0.3427(2) 0.0166(9) Uani 1 1 d . . . . .
H82 H 0.632041 0.650846 0.321563 0.020 Uiso 1 1 calc R U . . .
F31 F 0.5090(4) 0.9091(3) 0.6543(4) 0.115(3) Uani 1 1 d . . . . .
F44 F 0.1148(3) 0.5169(3) 0.7112(3) 0.0858(18) Uani 1 1 d . . . . .
C21 C 1.1277(4) 0.1760(3) 0.0458(3) 0.0308(12) Uani 1 1 d . . . . .
C85 C 0.2417(3) 0.7901(2) 0.6936(2) 0.0134(8) Uani 1 1 d . . . . .
F41 F 0.4805(4) 0.4579(2) 0.8331(3) 0.097(2) Uani 1 1 d . U . . .
C48 C 0.8696(3) 0.3314(3) 0.9691(3) 0.0265(11) Uani 1 1 d . . . . .
C94 C 0.4049(3) 0.8086(3) 0.6448(3) 0.0186(9) Uani 1 1 d . . . . .
H94 H 0.365444 0.845632 0.665162 0.022 Uiso 1 1 calc R U . . .
C105 C 0.3902(3) 0.6962(3) 0.8904(2) 0.0197(9) Uani 1 1 d . . . . .
C101 C 0.3553(3) 0.6814(3) 0.7773(2) 0.0154(8) Uani 1 1 d . . . . .
C110 C 0.2577(3) 0.6065(3) 0.7099(3) 0.0211(10) Uani 1 1 d . . . . .
H110 H 0.257863 0.600854 0.759525 0.025 Uiso 1 1 calc R U . . .
C28 C 0.7415(3) 0.0938(3) 0.9381(3) 0.0306(12) Uani 1 1 d . . . . .
H28 H 0.747545 0.052525 0.976473 0.037 Uiso 1 1 calc R U . . .
C91 C 0.0591(3) 0.8837(3) 0.7996(3) 0.0212(10) Uani 1 1 d . . . . .
C13 C 1.0673(4) 0.1182(3) 0.3712(3) 0.0305(12) Uani 1 1 d . . . . .
H13 H 1.028010 0.111781 0.406942 0.037 Uiso 1 1 calc R U . . .
F22 F 0.4750(3) 0.5606(3) 0.4210(4) 0.120(3) Uani 1 1 d . U . . .
C90 C 0.2231(3) 0.8395(3) 0.6284(2) 0.0162(9) Uani 1 1 d . . . . .
H90 H 0.259020 0.831121 0.589205 0.019 Uiso 1 1 calc R U . . .
N10 N 0.9556(3) 0.2724(3) 0.6835(3) 0.0364(12) Uani 1 1 d . . . . .
F18 F 0.9171(3) 0.5806(3) 0.5171(4) 0.105(2) Uani 1 1 d . . . . .
F40 F 0.5612(3) 0.4870(3) 0.8865(4) 0.112(2) Uani 1 1 d . U . . .
C104 C 0.4352(3) 0.6220(3) 0.9072(2) 0.0229(10) Uani 1 1 d . . . . .
H104 H 0.461911 0.602108 0.950260 0.028 Uiso 1 1 calc R U . . .
C97 C 0.5238(3) 0.7019(3) 0.5889(2) 0.0237(11) Uani 1 1 d . . . . .
C87 C 0.1167(3) 0.8660(3) 0.7398(2) 0.0174(9) Uani 1 1 d . . . . .
C81 C 0.5275(3) 0.6584(3) 0.3784(3) 0.0193(9) Uani 1 1 d . . . . .
C58 C 0.7943(3) 0.7216(3) 0.2300(3) 0.0239(10) Uani 1 1 d . . . . .
H58 H 0.825523 0.728369 0.263003 0.029 Uiso 1 1 calc R U . . .
C95 C 0.4702(3) 0.8263(3) 0.6081(3) 0.0253(11) Uani 1 1 d . . . . .
C80 C 0.4641(3) 0.7051(3) 0.4094(3) 0.0203(10) Uani 1 1 d . . . . .
H80 H 0.422605 0.687617 0.434232 0.024 Uiso 1 1 calc R U . . .
C114 C 0.2884(3) 0.6639(3) 0.5943(2) 0.0184(9) Uani 1 1 d . . . . .
H114 H 0.310865 0.698143 0.563348 0.022 Uiso 1 1 calc R U . . .
C111 C 0.2244(3) 0.5631(3) 0.6821(3) 0.0248(11) Uani 1 1 d . . . . .
F23 F 0.5342(5) 0.5632(3) 0.3201(3) 0.109(2) Uani 1 1 d . U . . .
C103 C 0.4402(3) 0.5770(3) 0.8588(3) 0.0223(10) Uani 1 1 d . . . . .
C37 C 0.8962(4) 0.3061(3) 0.7266(3) 0.0317(12) Uani 1 1 d . . . . .
C88 C 0.1000(3) 0.9145(3) 0.6752(2) 0.0200(9) Uani 1 1 d . . . . .
H88 H 0.053192 0.956222 0.669541 0.024 Uiso 1 1 calc R U . . .
C66 C 0.6958(3) 0.9124(3) 0.2609(3) 0.0223(10) Uani 1 1 d . . . . .
H66 H 0.742424 0.890926 0.287459 0.027 Uiso 1 1 calc R U . . .
C89 C 0.1540(3) 0.9000(3) 0.6192(2) 0.0188(9) Uani 1 1 d . . . . .
C36 C 0.6085(4) 0.3120(4) 0.8125(3) 0.0411(16) Uani 1 1 d . . . . .
H36A H 0.653328 0.330574 0.814133 0.062 Uiso 1 1 calc R U . . .
H36B H 0.580808 0.308016 0.858735 0.062 Uiso 1 1 calc R U . . .
H36C H 0.571657 0.346643 0.777130 0.062 Uiso 1 1 calc R U . . .
F33 F 0.5178(4) 0.9224(3) 0.5447(4) 0.107(2) Uani 1 1 d . . . . .
C113 C 0.2549(3) 0.6221(3) 0.5656(3) 0.0250(11) Uani 1 1 d . . . . .
B2 B 0.8286(3) 0.2972(3) 0.8769(3) 0.0189(10) Uani 1 1 d . . . . .
C12 C 1.1309(4) 0.0644(3) 0.3531(3) 0.0312(13) Uani 1 1 d . . . . .
H12 H 1.145279 0.012765 0.373785 0.037 Uiso 1 1 calc R U . . .
C83 C 0.3908(3) 0.8324(3) 0.4315(2) 0.0203(10) Uani 1 1 d . . . . .
C109 C 0.2909(3) 0.6581(3) 0.6667(2) 0.0178(9) Uani 1 1 d . . . . .
C106 C 0.3517(3) 0.7261(3) 0.8263(2) 0.0182(9) Uani 1 1 d . . . . .
H106 H 0.322484 0.777689 0.815665 0.022 Uiso 1 1 calc R U . . .
C30 C 0.8769(3) 0.1093(3) 0.9379(3) 0.0258(11) Uani 1 1 d . . . . .
H30 H 0.901023 0.148964 0.913940 0.031 Uiso 1 1 calc R U . . .
C26 C 1.0841(5) 0.1575(4) 0.0024(3) 0.0409(16) Uani 1 1 d . . . . .
H26 H 1.029005 0.163995 0.011857 0.049 Uiso 1 1 calc R U . . .
C96 C 0.5292(3) 0.7734(3) 0.5792(3) 0.0286(12) Uani 1 1 d . . . . .
H96 H 0.572929 0.785788 0.552988 0.034 Uiso 1 1 calc R U . . .
C108 C 0.3844(3) 0.7468(3) 0.9398(3) 0.0272(11) Uani 1 1 d . . . . .
C33 C 0.6394(3) 0.2354(3) 0.7929(3) 0.0286(12) Uani 1 1 d . . . . .
C7 C 1.3546(3) 0.2879(4) 0.2211(3) 0.0318(13) Uani 1 1 d . . . . .
C112 C 0.2229(3) 0.5697(3) 0.6098(3) 0.0266(11) Uani 1 1 d . . . . .
H112 H 0.200825 0.539656 0.590789 0.032 Uiso 1 1 calc R U . . .
C84 C 0.5314(3) 0.5790(3) 0.3826(3) 0.0323(12) Uani 1 1 d . U . . .
C22 C 1.2080(4) 0.1661(3) 0.0325(3) 0.0351(14) Uani 1 1 d . . . . .
C49 C 0.9110(4) 0.3422(4) 1.0200(3) 0.0410(15) Uani 1 1 d . . . . .
H49 H 0.967406 0.323554 1.020517 0.049 Uiso 1 1 calc R U . . .
C60 C 0.9205(3) 0.6671(4) 0.1659(4) 0.0378(15) Uani 1 1 d . . . . .
C57 C 0.8313(3) 0.6912(3) 0.1730(3) 0.0290(12) Uani 1 1 d . . . . .
C47 C 0.7869(4) 0.3594(3) 0.9693(3) 0.0301(12) Uani 1 1 d . . . . .
C92 C 0.1356(3) 0.9470(3) 0.5480(3) 0.0265(11) Uani 1 1 d . . . . .
C32 C 0.9271(4) 0.0371(4) 0.9163(4) 0.0435(16) Uani 1 1 d . . . . .
H32A H 0.982133 0.025326 0.929567 0.065 Uiso 1 1 calc R U . . .
H32B H 0.925706 0.042705 0.865188 0.065 Uiso 1 1 calc R U . . .
H32C H 0.905974 -0.003426 0.940123 0.065 Uiso 1 1 calc R U . . .
C8 C 1.3163(3) 0.2729(4) 0.2942(3) 0.0354(14) Uani 1 1 d . . . . .
H8A H 1.291862 0.320148 0.310171 0.053 Uiso 1 1 calc R U . . .
H8B H 1.356890 0.239533 0.326987 0.053 Uiso 1 1 calc R U . . .
H8C H 1.275355 0.249467 0.292612 0.053 Uiso 1 1 calc R U . . .
C74 C 0.7687(3) 0.6884(3) 0.3937(3) 0.0281(12) Uani 1 1 d . . . . .
H74 H 0.773282 0.652224 0.366222 0.034 Uiso 1 1 calc R U . . .
C9 C 1.3895(4) 0.2170(4) 0.1942(4) 0.0486(18) Uani 1 1 d . . . . .
H9A H 1.347446 0.195258 0.191543 0.073 Uiso 1 1 calc R U . . .
H9B H 1.429891 0.181681 0.226195 0.073 Uiso 1 1 calc R U . . .
H9C H 1.414099 0.227648 0.147179 0.073 Uiso 1 1 calc R U . . .
C100 C 0.5910(3) 0.6415(4) 0.5641(3) 0.0337(14) Uani 1 1 d . . . . .
C29 C 0.6783(3) 0.1273(4) 0.8984(3) 0.0341(13) Uani 1 1 d . . . . .
H29 H 0.630268 0.114802 0.904047 0.041 Uiso 1 1 calc R U . . .
C70 C 0.7149(3) 0.8158(3) 0.4128(3) 0.0262(11) Uani 1 1 d . . . . .
H70 H 0.682521 0.866064 0.399259 0.031 Uiso 1 1 calc R U . . .
C4 C 1.1001(4) 0.4069(3) 0.0980(4) 0.0409(16) Uani 1 1 d . . . . .
H4 H 1.082937 0.362797 0.122143 0.049 Uiso 1 1 calc R U . . .
C34 C 0.6848(3) 0.2387(3) 0.7210(3) 0.0306(12) Uani 1 1 d . . . . .
H34A H 0.647340 0.265723 0.683516 0.046 Uiso 1 1 calc R U . . .
H34B H 0.711903 0.187843 0.713594 0.046 Uiso 1 1 calc R U . . .
H34C H 0.724236 0.264520 0.720059 0.046 Uiso 1 1 calc R U . . .
B1 B 1.1732(3) 0.2137(3) 0.1335(3) 0.0227(12) Uani 1 1 d . . . . .
C38 C 0.9434(4) 0.3918(4) 0.6533(3) 0.0463(17) Uani 1 1 d . . . . .
H38 H 0.949913 0.438667 0.631221 0.056 Uiso 1 1 calc R U . . .
C65 C 0.6815(3) 0.9847(3) 0.2182(3) 0.0306(12) Uani 1 1 d . . . . .
F9 F 0.4876(5) 1.0722(4) 0.0928(5) 0.073(3) Uani 0.696(9) 1 d . U P A 1
C44 C 0.9172(4) 0.1638(4) 0.6796(4) 0.0476(17) Uani 1 1 d . . . . .
H44A H 0.880364 0.171494 0.720385 0.071 Uiso 1 1 calc R U . . .
H44B H 0.937263 0.110489 0.678544 0.071 Uiso 1 1 calc R U . . .
H44C H 0.889294 0.191324 0.636311 0.071 Uiso 1 1 calc R U . . .
C16 C 1.3137(4) 0.0371(4) 0.3167(4) 0.0455(16) Uani 1 1 d . . . . .
H16A H 1.298726 0.009121 0.361674 0.068 Uiso 1 1 calc R U . . .
H16B H 1.323172 0.081855 0.324564 0.068 Uiso 1 1 calc R U . . .
H16C H 1.362180 0.005657 0.296741 0.068 Uiso 1 1 calc R U . . .
C62 C 0.5748(3) 0.9068(3) 0.2232(3) 0.0272(11) Uani 1 1 d . . . . .
H62 H 0.537241 0.880988 0.224638 0.033 Uiso 1 1 calc R U . . .
C17 C 1.0093(3) 0.2597(3) 0.3292(3) 0.0290(12) Uani 1 1 d . . . . .
C35 C 0.5721(3) 0.2042(4) 0.7894(4) 0.0424(16) Uani 1 1 d . . . . .
H35A H 0.542280 0.201764 0.834751 0.064 Uiso 1 1 calc R U . . .
H35B H 0.594088 0.153974 0.779126 0.064 Uiso 1 1 calc R U . . .
H35C H 0.536471 0.236645 0.752197 0.064 Uiso 1 1 calc R U . . .
C3 C 1.2954(4) 0.4083(4) 0.1295(3) 0.0472(18) Uani 1 1 d . . . . .
H3 H 1.338570 0.428123 0.124610 0.057 Uiso 1 1 calc R U . . .
C64 C 0.6148(4) 1.0176(3) 0.1771(3) 0.0338(13) Uani 1 1 d . . . . .
H64 H 0.605939 1.065727 0.147850 0.041 Uiso 1 1 calc R U . . .
C61 C 0.6427(3) 0.8722(3) 0.2646(3) 0.0234(10) Uani 1 1 d . . . . .
C63 C 0.5613(3) 0.9776(3) 0.1803(3) 0.0306(12) Uani 1 1 d . . . . .
C19 C 0.9729(3) 0.2921(3) 0.2579(3) 0.0325(13) Uani 1 1 d . . . . .
H19A H 0.932976 0.340651 0.258961 0.049 Uiso 1 1 calc R U . . .
H19B H 0.947537 0.258179 0.246490 0.049 Uiso 1 1 calc R U . . .
H19C H 1.014543 0.298376 0.222053 0.049 Uiso 1 1 calc R U . . .
C18 C 1.0509(4) 0.3110(4) 0.3469(4) 0.0392(15) Uani 1 1 d . . . . .
H18A H 1.089627 0.319721 0.308968 0.059 Uiso 1 1 calc R U . . .
H18B H 1.078303 0.287454 0.391150 0.059 Uiso 1 1 calc R U . . .
H18C H 1.011346 0.358651 0.351995 0.059 Uiso 1 1 calc R U . . .
C107 C 0.4882(4) 0.4970(3) 0.8763(4) 0.0402(14) Uani 1 1 d . U . . .
C50 C 0.8667(5) 0.3817(4) 1.0704(3) 0.0503(19) Uani 1 1 d . . . . .
H50 H 0.893585 0.388166 1.106860 0.060 Uiso 1 1 calc R U . . .
C115 C 0.1921(4) 0.5063(3) 0.7290(4) 0.0377(14) Uani 1 1 d . . . . .
B4 B 0.3209(3) 0.7163(3) 0.6984(3) 0.0132(9) Uani 1 1 d . . . . .
C2 C 1.2274(5) 0.4397(4) 0.0962(3) 0.0490(19) Uani 1 1 d . . . . .
H2 H 1.212731 0.485706 0.063257 0.059 Uiso 1 1 calc R U . . .
C10 C 1.4190(4) 0.3239(5) 0.2248(4) 0.0484(18) Uani 1 1 d . . . . .
H10A H 1.441967 0.336476 0.177523 0.073 Uiso 1 1 calc R U . . .
H10B H 1.460767 0.288775 0.255591 0.073 Uiso 1 1 calc R U . . .
H10C H 1.395233 0.369355 0.243842 0.073 Uiso 1 1 calc R U . . .
C40 C 0.8277(5) 0.4376(4) 0.7363(3) 0.0467(18) Uani 1 1 d . . . . .
H40 H 0.824677 0.419999 0.788463 0.056 Uiso 1 1 calc R U . . .
C25 C 1.1236(6) 0.1289(4) -0.0558(3) 0.061(2) Uani 1 1 d . . . . .
H25 H 1.094788 0.116240 -0.086897 0.073 Uiso 1 1 calc R U . . .
C53 C 0.7109(3) 0.7428(3) 0.2402(3) 0.0252(11) Uani 1 1 d . . . . .
F7 F 0.4893(6) 0.9636(4) 0.0946(5) 0.073(2) Uani 0.696(9) 1 d . U P A 1
C69 C 0.7202(3) 0.7640(3) 0.3713(3) 0.0252(11) Uani 1 1 d . . . . .
F10 F 0.8141(5) 0.9830(4) 0.2021(7) 0.067(3) Uani 0.591(9) 1 d . U P B 1
C56 C 0.7893(4) 0.6776(4) 0.1243(3) 0.0399(15) Uani 1 1 d . . . . .
H56 H 0.815855 0.655127 0.086122 0.048 Uiso 1 1 calc R U . . .
C72 C 0.8053(3) 0.7190(3) 0.4981(3) 0.0314(12) Uani 1 1 d . . . . .
H72 H 0.833445 0.704185 0.540340 0.038 Uiso 1 1 calc R U . . .
C73 C 0.8096(3) 0.6680(3) 0.4566(3) 0.0291(12) Uani 1 1 d . . . . .
C15 C 1.2383(4) -0.0057(4) 0.2402(4) 0.0516(18) Uani 1 1 d . . . . .
H15A H 1.286821 -0.027539 0.213430 0.077 Uiso 1 1 calc R U . . .
H15B H 1.192677 0.011400 0.209932 0.077 Uiso 1 1 calc R U . . .
H15C H 1.230278 -0.043339 0.280750 0.077 Uiso 1 1 calc R U . . .
C71 C 0.7584(3) 0.7927(3) 0.4758(3) 0.0312(12) Uani 1 1 d . . . . .
C68 C 0.7414(4) 1.0232(4) 0.2156(4) 0.0448(14) Uani 1 1 d . U . . .
C52 C 0.7433(4) 0.4006(4) 1.0179(3) 0.0429(17) Uani 1 1 d . . . . .
H52 H 0.687072 0.420895 1.016696 0.051 Uiso 1 1 calc R U . . .
C39 C 0.9848(5) 0.3257(4) 0.6384(4) 0.0513(19) Uani 1 1 d . . . . .
H39 H 1.026453 0.316442 0.603551 0.062 Uiso 1 1 calc R U . . .
C76 C 0.8578(4) 0.5879(4) 0.4798(3) 0.0401(15) Uani 1 1 d . . . . .
C31 C 0.8749(4) 0.1062(5) 1.0164(3) 0.0475(18) Uani 1 1 d . . . . .
H31A H 0.851108 0.067908 1.041506 0.071 Uiso 1 1 calc R U . . .
H31B H 0.843002 0.154808 1.026618 0.071 Uiso 1 1 calc R U . . .
H31C H 0.929151 0.093755 1.031768 0.071 Uiso 1 1 calc R U . . .
C43 C 0.9866(4) 0.1920(4) 0.6852(4) 0.0435(16) Uani 1 1 d . . . . .
C99 C 0.4752(4) 0.9035(4) 0.6014(4) 0.0431(17) Uani 1 1 d . . . . .
C54 C 0.6678(3) 0.7302(3) 0.1897(3) 0.0297(12) Uani 1 1 d . . . . .
H54 H 0.611417 0.743908 0.194395 0.036 Uiso 1 1 calc R U . . .
B3 B 0.6655(3) 0.7841(3) 0.3028(3) 0.0160(10) Uani 1 1 d . . . . .
C41 C 0.7490(5) 0.4496(4) 0.7095(5) 0.065(2) Uani 1 1 d . . . . .
H41A H 0.750738 0.464634 0.658072 0.097 Uiso 1 1 calc R U . . .
H41B H 0.709014 0.488850 0.729638 0.097 Uiso 1 1 calc R U . . .
H41C H 0.735064 0.403148 0.723105 0.097 Uiso 1 1 calc R U . . .
F8 F 0.4233(4) 1.0154(7) 0.1728(4) 0.087(3) Uani 0.696(9) 1 d . U P A 1
C67 C 0.4908(4) 1.0089(4) 0.1355(4) 0.0422(14) Uani 1 1 d . U . . .
C5 C 1.0441(5) 0.4741(5) 0.1237(4) 0.062(2) Uani 1 1 d . . . . .
H5A H 1.061704 0.517823 0.103923 0.093 Uiso 1 1 calc R U . . .
H5B H 1.043945 0.464756 0.175234 0.093 Uiso 1 1 calc R U . . .
H5C H 0.990290 0.483321 0.108679 0.093 Uiso 1 1 calc R U . . .
C20 C 0.9441(4) 0.2505(4) 0.3845(4) 0.0482(17) Uani 1 1 d . . . . .
H20A H 0.905243 0.299504 0.386264 0.072 Uiso 1 1 calc R U . . .
H20B H 0.967495 0.228219 0.430693 0.072 Uiso 1 1 calc R U . . .
H20C H 0.917500 0.218025 0.372248 0.072 Uiso 1 1 calc R U . . .
C45 C 1.0293(4) 0.1515(4) 0.7535(4) 0.0516(18) Uani 1 1 d . . . . .
H45A H 1.073263 0.170565 0.756724 0.077 Uiso 1 1 calc R U . . .
H45B H 1.050199 0.097850 0.753814 0.077 Uiso 1 1 calc R U . . .
H45C H 0.991804 0.159930 0.793701 0.077 Uiso 1 1 calc R U . . .
C6 C 1.0989(5) 0.4118(6) 0.0217(4) 0.071(3) Uani 1 1 d . . . . .
H6A H 1.044142 0.422574 0.008248 0.107 Uiso 1 1 calc R U . . .
H6B H 1.131789 0.364219 0.009699 0.107 Uiso 1 1 calc R U . . .
H6C H 1.120057 0.451764 -0.003744 0.107 Uiso 1 1 calc R U . . .
C55 C 0.7069(4) 0.6980(4) 0.1334(3) 0.0382(14) Uani 1 1 d . . . . .
C23 C 1.2479(5) 0.1365(4) -0.0251(4) 0.055(2) Uani 1 1 d . . . . .
H23 H 1.303231 0.128801 -0.034317 0.067 Uiso 1 1 calc R U . . .
F12 F 0.7286(5) 1.0868(4) 0.1670(5) 0.071(3) Uani 0.591(9) 1 d . U P B 1
C24 C 1.2023(6) 0.1189(4) -0.0686(4) 0.059(2) Uani 1 1 d . . . . .
H24 H 1.227451 0.099106 -0.108669 0.071 Uiso 1 1 calc R U . . .
F11 F 0.7457(7) 1.0466(8) 0.2746(5) 0.083(3) Uani 0.591(9) 1 d . U P B 1
C51 C 0.7862(5) 0.4111(4) 1.0690(3) 0.050(2) Uani 1 1 d . . . . .
H51 H 0.758524 0.439281 1.103221 0.060 Uiso 1 1 calc R U . . .
C42 C 0.8492(6) 0.5098(4) 0.7223(4) 0.067(2) Uani 1 1 d . . . . .
H42A H 0.902889 0.499271 0.738368 0.100 Uiso 1 1 calc R U . . .
H42B H 0.811093 0.545338 0.747905 0.100 Uiso 1 1 calc R U . . .
H42C H 0.847576 0.531148 0.671736 0.100 Uiso 1 1 calc R U . . .
C46 C 1.0458(6) 0.1763(5) 0.6231(5) 0.081(3) Uani 1 1 d . . . . .
H46A H 1.017448 0.194852 0.579002 0.121 Uiso 1 1 calc R U . . .
H46B H 1.072134 0.122428 0.628721 0.121 Uiso 1 1 calc R U . . .
H46C H 1.085786 0.201614 0.621791 0.121 Uiso 1 1 calc R U . . .
C59 C 0.6598(5) 0.6894(6) 0.0797(5) 0.0818(16) Uani 1 1 d D U . . .
F3 F 0.5983(7) 0.6673(7) 0.1071(7) 0.0823(17) Uani 0.530(6) 1 d D U P C 1
F2 F 0.6979(6) 0.6610(8) 0.0276(5) 0.0837(17) Uani 0.530(6) 1 d D U P C 1
F1 F 0.6153(6) 0.7595(7) 0.0411(5) 0.0839(17) Uani 0.530(6) 1 d D U P C 1
C75 C 0.7524(4) 0.8502(4) 0.5179(3) 0.0470(13) Uani 1 1 d D U . . .
F14 F 0.6788(5) 0.8736(6) 0.5437(5) 0.063(2) Uani 0.473(7) 1 d D U P D 1
F15 F 0.7701(8) 0.9082(6) 0.4808(5) 0.069(2) Uani 0.473(7) 1 d D U P D 1
F13 F 0.7978(6) 0.8253(6) 0.5725(5) 0.063(2) Uani 0.473(7) 1 d D U P D 1
C116 C 0.2495(3) 0.6324(4) 0.4884(3) 0.0384(13) Uani 1 1 d D U . . .
F46 F 0.1766(4) 0.6495(6) 0.4688(3) 0.070(3) Uani 0.695(9) 1 d D U P E 1
F48 F 0.2888(6) 0.5695(5) 0.4654(4) 0.091(3) Uani 0.695(9) 1 d D U P E 1
F47 F 0.2770(5) 0.6842(5) 0.4506(3) 0.061(2) Uani 0.695(9) 1 d D U P E 1
F11A F 0.7957(10) 1.0095(10) 0.1672(8) 0.075(3) Uani 0.409(9) 1 d . U P B 2
F12A F 0.7905(8) 0.9968(7) 0.2706(7) 0.056(3) Uani 0.409(9) 1 d . U P B 2
F10A F 0.7070(8) 1.0899(6) 0.2319(10) 0.071(3) Uani 0.409(9) 1 d . U P B 2
F3A F 0.6648(8) 0.7192(9) 0.0174(6) 0.0839(17) Uani 0.470(6) 1 d . U P C 2
F2A F 0.5813(9) 0.7000(9) 0.0935(8) 0.0833(17) Uani 0.470(6) 1 d . U P C 2
F1A F 0.6856(6) 0.6075(8) 0.0792(6) 0.0835(17) Uani 0.470(6) 1 d . U P C 2
F13A F 0.7033(6) 0.9156(6) 0.5013(5) 0.070(2) Uani 0.527(7) 1 d . U P D 2
F14A F 0.8228(6) 0.8643(6) 0.5084(5) 0.065(2) Uani 0.527(7) 1 d . U P D 2
F15A F 0.7514(8) 0.8238(7) 0.5852(5) 0.077(2) Uani 0.527(7) 1 d . U P D 2
F7A F 0.4412(12) 1.0678(11) 0.1499(12) 0.087(5) Uani 0.304(9) 1 d . U P A 2
F8A F 0.5219(10) 1.0245(11) 0.0660(9) 0.068(4) Uani 0.304(9) 1 d . U P A 2
F9A F 0.4496(12) 0.9693(12) 0.1323(13) 0.073(4) Uani 0.304(9) 1 d . U P A 2
F46A F 0.3152(10) 0.6206(13) 0.4568(8) 0.063(4) Uani 0.305(9) 1 d . U P E 2
F48A F 0.2134(14) 0.7059(11) 0.4623(8) 0.081(4) Uani 0.305(9) 1 d . U P E 2
F47A F 0.2112(13) 0.5978(13) 0.4689(9) 0.067(4) Uani 0.305(9) 1 d . U P E 2

loop_
_atom_site_aniso_label
_atom_site_aniso_U_11
_atom_site_aniso_U_22
_atom_site_aniso_U_33
_atom_site_aniso_U_23
_atom_site_aniso_U_13
_atom_site_aniso_U_12
Pt1 0.01582(8) 0.01303(9) 0.02306(10) -0.00165(7) -0.00630(7) -0.00251(6)
Pt2 0.02446(10) 0.01659(9) 0.01774(9) -0.00654(7) -0.00534(7) 0.00052(7)
F19 0.0297(16) 0.0308(17) 0.0262(15) -0.0161(14) 0.0017(13) -0.0040(13)
F21 0.0265(16) 0.0362(19) 0.0306(17) -0.0116(14) -0.0128(13) 0.0089(14)
F20 0.0367(18) 0.0368(19) 0.0252(16) -0.0008(14) 0.0164(14) -0.0046(15)
F26 0.050(2) 0.044(2) 0.0347(18) -0.0244(17) 0.0145(16) -0.0207(18)
F27 0.0407(19) 0.0365(19) 0.0210(15) -0.0003(14) 0.0075(14) -0.0052(15)
F30 0.0336(19) 0.054(2) 0.0291(18) 0.0227(17) 0.0024(15) -0.0029(17)
F25 0.0189(15) 0.082(3) 0.0288(17) -0.0162(18) 0.0014(13) -0.0062(17)
F34 0.039(2) 0.048(2) 0.053(2) -0.026(2) 0.0180(18) -0.0039(18)
F28 0.080(3) 0.031(2) 0.032(2) 0.0070(16) -0.002(2) 0.019(2)
F5 0.0277(18) 0.058(3) 0.069(3) -0.033(2) 0.0126(18) -0.0172(18)
F36 0.0258(17) 0.077(3) 0.0263(17) -0.0055(18) 0.0127(14) -0.0101(18)
F35 0.039(2) 0.080(3) 0.0324(19) -0.013(2) -0.0168(16) 0.028(2)
F45 0.120(4) 0.056(3) 0.040(2) -0.013(2) 0.029(3) -0.063(3)
F29 0.092(3) 0.065(3) 0.0301(19) 0.0118(19) -0.031(2) -0.043(3)
N5 0.026(2) 0.028(2) 0.022(2) -0.0059(18) -0.0002(17) -0.0119(18)
N12 0.022(2) 0.025(2) 0.024(2) -0.0060(18) -0.0006(17) -0.0082(17)
F4 0.038(2) 0.065(3) 0.052(2) -0.030(2) 0.0135(18) -0.0174(19)
F6 0.039(2) 0.057(3) 0.066(3) -0.005(2) 0.006(2) 0.000(2)
N4 0.025(2) 0.025(2) 0.024(2) -0.0051(18) -0.0026(17) -0.0097(18)
F38 0.054(3) 0.095(4) 0.091(4) -0.077(3) -0.016(3) 0.013(3)
N7 0.021(2) 0.024(2) 0.026(2) -0.0064(18) -0.0056(17) -0.0009(17)
N3 0.034(2) 0.021(2) 0.0159(19) 0.0003(17) -0.0044(17) -0.0052(18)
F24 0.074(3) 0.023(2) 0.105(4) -0.010(2) -0.034(3) 0.000(2)
F39 0.112(4) 0.088(4) 0.068(3) -0.053(3) 0.032(3) -0.076(3)
F37 0.163(5) 0.055(3) 0.025(2) -0.0096(19) -0.030(3) -0.028(3)
N8 0.022(2) 0.031(2) 0.025(2) -0.0095(19) -0.0083(17) -0.0048(18)
N2 0.030(2) 0.038(3) 0.027(2) 0.005(2) -0.0068(19) -0.021(2)
N11 0.021(2) 0.043(3) 0.034(2) -0.024(2) 0.0109(19) -0.017(2)
F32 0.055(3) 0.025(2) 0.153(5) 0.002(3) -0.028(3) -0.018(2)
C11 0.021(2) 0.019(2) 0.019(2) -0.0059(18) -0.0036(18) -0.0061(18)
C1 0.026(3) 0.025(3) 0.028(3) 0.001(2) -0.011(2) -0.013(2)
C78 0.019(2) 0.024(2) 0.0088(18) -0.0058(17) 0.0007(16) -0.0025(18)
N6 0.027(2) 0.041(3) 0.030(2) -0.009(2) 0.008(2) -0.011(2)
N1 0.048(3) 0.028(3) 0.044(3) 0.008(2) -0.025(2) -0.022(2)
F42 0.105(4) 0.036(2) 0.070(3) 0.024(2) -0.026(3) -0.018(2)
C93 0.017(2) 0.017(2) 0.0116(19) -0.0022(16) -0.0033(16) -0.0039(17)
F17 0.085(4) 0.055(3) 0.051(3) -0.010(2) -0.009(2) 0.009(3)
C77 0.016(2) 0.018(2) 0.0123(19) -0.0035(17) 0.0007(16) -0.0060(17)
C14 0.035(3) 0.017(2) 0.032(3) -0.004(2) -0.006(2) 0.000(2)
C27 0.019(2) 0.022(2) 0.021(2) -0.0101(19) -0.0071(19) 0.0030(19)
C102 0.024(2) 0.013(2) 0.017(2) -0.0006(17) -0.0027(18) -0.0052(18)
F43 0.120(4) 0.020(2) 0.106(4) -0.014(2) 0.068(4) -0.022(2)
N9 0.053(3) 0.028(3) 0.024(2) -0.003(2) -0.003(2) -0.007(2)
F16 0.059(3) 0.039(3) 0.129(5) 0.008(3) 0.025(3) -0.013(2)
C98 0.016(2) 0.022(2) 0.015(2) -0.0005(18) -0.0015(17) -0.0036(18)
C86 0.016(2) 0.020(2) 0.016(2) -0.0040(18) 0.0009(17) -0.0094(18)
C79 0.020(2) 0.019(2) 0.0120(19) -0.0027(17) -0.0016(17) -0.0026(18)
C82 0.0123(19) 0.017(2) 0.020(2) -0.0054(18) -0.0001(17) -0.0033(17)
F31 0.190(7) 0.057(3) 0.130(5) 0.024(3) -0.115(5) -0.075(4)
F44 0.075(3) 0.089(4) 0.103(4) 0.014(3) -0.010(3) -0.059(3)
C21 0.051(4) 0.025(3) 0.018(2) 0.000(2) 0.000(2) -0.017(3)
C85 0.017(2) 0.0116(19) 0.0143(19) -0.0039(16) -0.0006(16) -0.0075(16)
F41 0.154(5) 0.032(2) 0.081(3) -0.026(2) -0.062(3) 0.032(3)
C48 0.043(3) 0.027(3) 0.016(2) -0.003(2) -0.002(2) -0.021(2)
C94 0.016(2) 0.018(2) 0.022(2) -0.0004(18) -0.0043(18) -0.0062(17)
C105 0.020(2) 0.024(2) 0.015(2) -0.0047(18) -0.0019(18) -0.0057(19)
C101 0.0144(19) 0.015(2) 0.015(2) -0.0028(17) 0.0006(16) -0.0031(16)
C110 0.028(2) 0.015(2) 0.018(2) -0.0014(18) 0.0033(19) -0.0066(19)
C28 0.031(3) 0.033(3) 0.028(3) -0.004(2) -0.006(2) -0.011(2)
C91 0.017(2) 0.031(3) 0.018(2) -0.009(2) 0.0026(18) -0.009(2)
C13 0.036(3) 0.032(3) 0.026(3) -0.001(2) -0.003(2) -0.016(2)
F22 0.084(4) 0.036(3) 0.238(7) -0.039(4) 0.086(4) -0.039(3)
C90 0.019(2) 0.016(2) 0.015(2) -0.0035(17) 0.0004(17) -0.0066(17)
N10 0.054(3) 0.035(3) 0.027(2) -0.010(2) 0.011(2) -0.023(3)
F18 0.094(4) 0.046(3) 0.177(6) -0.030(3) -0.099(4) 0.009(3)
F40 0.037(2) 0.036(3) 0.242(8) 0.004(4) -0.044(3) 0.006(2)
C104 0.023(2) 0.025(3) 0.014(2) 0.0026(19) -0.0034(18) -0.003(2)
C97 0.014(2) 0.037(3) 0.015(2) 0.001(2) -0.0023(17) -0.005(2)
C87 0.015(2) 0.024(2) 0.015(2) -0.0072(18) 0.0037(17) -0.0073(18)
C81 0.017(2) 0.016(2) 0.024(2) -0.0011(18) -0.0034(18) -0.0060(18)
C58 0.018(2) 0.028(3) 0.031(3) -0.011(2) 0.002(2) -0.011(2)
C95 0.020(2) 0.026(3) 0.029(3) 0.006(2) -0.006(2) -0.013(2)
C80 0.015(2) 0.018(2) 0.024(2) 0.0037(19) -0.0037(18) -0.0054(18)
C114 0.019(2) 0.022(2) 0.016(2) -0.0034(18) 0.0013(17) -0.0100(19)
C111 0.025(2) 0.019(2) 0.033(3) -0.009(2) 0.009(2) -0.012(2)
F23 0.247(7) 0.042(3) 0.065(3) -0.003(2) -0.060(4) -0.068(4)
C103 0.025(2) 0.014(2) 0.020(2) 0.0038(18) -0.0056(19) 0.0011(18)
C37 0.046(3) 0.026(3) 0.025(3) -0.007(2) -0.002(2) -0.012(3)
C88 0.017(2) 0.020(2) 0.021(2) -0.0056(19) -0.0027(18) -0.0018(18)
C66 0.025(2) 0.022(2) 0.024(2) -0.012(2) 0.006(2) -0.010(2)
C89 0.020(2) 0.020(2) 0.017(2) -0.0038(18) -0.0053(18) -0.0046(18)
C36 0.036(3) 0.041(4) 0.039(3) -0.020(3) -0.016(3) 0.012(3)
F33 0.120(5) 0.062(3) 0.144(6) -0.002(3) 0.056(4) -0.065(4)
C113 0.022(2) 0.030(3) 0.022(2) -0.011(2) 0.002(2) -0.005(2)
B2 0.012(2) 0.026(3) 0.021(3) -0.010(2) 0.0030(19) -0.007(2)
C12 0.050(4) 0.023(3) 0.024(3) 0.004(2) -0.014(2) -0.019(3)
C83 0.017(2) 0.025(2) 0.014(2) -0.0021(19) 0.0009(17) -0.0027(19)
C109 0.017(2) 0.017(2) 0.018(2) -0.0042(18) 0.0020(17) -0.0026(17)
C106 0.019(2) 0.016(2) 0.017(2) -0.0020(17) -0.0019(17) -0.0008(17)
C30 0.017(2) 0.027(3) 0.026(3) -0.001(2) -0.009(2) 0.002(2)
C26 0.072(5) 0.034(3) 0.026(3) -0.005(3) -0.008(3) -0.028(3)
C96 0.016(2) 0.042(3) 0.023(2) 0.011(2) -0.0072(19) -0.012(2)
C108 0.032(3) 0.033(3) 0.018(2) -0.008(2) -0.007(2) -0.008(2)
C33 0.021(2) 0.035(3) 0.028(3) -0.015(2) -0.012(2) 0.003(2)
C7 0.016(2) 0.051(4) 0.031(3) -0.002(3) -0.004(2) -0.016(2)
C112 0.025(3) 0.026(3) 0.035(3) -0.014(2) 0.003(2) -0.012(2)
C84 0.029(3) 0.020(2) 0.050(3) -0.007(2) 0.001(2) -0.012(2)
C22 0.048(4) 0.035(3) 0.019(3) -0.006(2) 0.009(2) -0.012(3)
C49 0.060(4) 0.043(4) 0.034(3) -0.009(3) -0.010(3) -0.030(3)
C60 0.022(3) 0.037(3) 0.058(4) -0.028(3) 0.006(3) -0.005(2)
C57 0.025(3) 0.029(3) 0.036(3) -0.009(2) 0.003(2) -0.011(2)
C47 0.041(3) 0.040(3) 0.022(2) -0.013(2) 0.012(2) -0.030(3)
C92 0.029(3) 0.022(3) 0.020(2) 0.001(2) -0.003(2) 0.001(2)
C32 0.037(3) 0.031(3) 0.051(4) -0.010(3) -0.004(3) 0.007(3)
C8 0.027(3) 0.053(4) 0.029(3) 0.003(3) -0.010(2) -0.021(3)
C74 0.024(2) 0.029(3) 0.028(3) 0.006(2) -0.004(2) -0.012(2)
C9 0.025(3) 0.067(5) 0.053(4) -0.013(4) -0.003(3) -0.012(3)
C100 0.022(3) 0.051(4) 0.017(2) 0.002(2) -0.001(2) -0.002(2)
C29 0.029(3) 0.042(3) 0.036(3) -0.014(3) -0.006(2) -0.011(3)
C70 0.023(2) 0.036(3) 0.026(3) -0.013(2) 0.009(2) -0.017(2)
C4 0.047(4) 0.023(3) 0.053(4) 0.005(3) -0.035(3) -0.010(3)
C34 0.027(3) 0.041(3) 0.026(3) -0.012(2) -0.010(2) -0.006(2)
B1 0.023(3) 0.022(3) 0.020(3) 0.004(2) 0.002(2) -0.010(2)
C38 0.061(4) 0.039(4) 0.033(3) 0.000(3) 0.008(3) -0.017(3)
C65 0.033(3) 0.028(3) 0.034(3) -0.011(2) 0.003(2) -0.012(2)
F9 0.075(5) 0.052(4) 0.085(5) 0.039(4) -0.053(4) -0.029(4)
C44 0.060(4) 0.046(4) 0.045(4) -0.031(3) 0.000(3) -0.014(3)
C16 0.037(3) 0.041(4) 0.050(4) -0.011(3) -0.013(3) 0.004(3)
C62 0.029(3) 0.025(3) 0.029(3) 0.001(2) -0.004(2) -0.013(2)
C17 0.026(3) 0.027(3) 0.036(3) -0.013(2) 0.002(2) -0.008(2)
C35 0.026(3) 0.057(4) 0.048(4) -0.008(3) -0.015(3) -0.016(3)
C3 0.056(4) 0.059(5) 0.038(3) 0.007(3) -0.009(3) -0.041(4)
C64 0.037(3) 0.029(3) 0.032(3) -0.003(2) 0.002(2) -0.009(2)
C61 0.027(2) 0.024(3) 0.022(2) -0.009(2) 0.001(2) -0.009(2)
C63 0.030(3) 0.034(3) 0.028(3) -0.003(2) -0.005(2) -0.011(2)
C19 0.023(3) 0.031(3) 0.042(3) -0.010(3) -0.001(2) -0.004(2)
C18 0.042(3) 0.037(3) 0.046(4) -0.025(3) -0.005(3) -0.010(3)
C107 0.049(3) 0.018(3) 0.046(3) -0.001(2) -0.024(3) 0.004(2)
C50 0.089(6) 0.055(4) 0.026(3) -0.014(3) -0.009(3) -0.043(4)
C115 0.053(4) 0.024(3) 0.044(4) -0.010(3) 0.011(3) -0.024(3)
B4 0.016(2) 0.011(2) 0.013(2) -0.0017(18) 0.0000(18) -0.0058(18)
C2 0.080(5) 0.039(4) 0.038(3) 0.014(3) -0.023(3) -0.040(4)
C10 0.032(3) 0.081(6) 0.041(4) -0.009(4) -0.004(3) -0.031(4)
C40 0.070(5) 0.031(3) 0.025(3) -0.002(3) 0.004(3) 0.000(3)
C25 0.129(8) 0.043(4) 0.024(3) -0.007(3) -0.011(4) -0.043(5)
C53 0.029(3) 0.021(2) 0.026(3) -0.004(2) -0.002(2) -0.008(2)
F7 0.082(5) 0.061(4) 0.073(5) -0.019(4) -0.052(4) 0.001(4)
C69 0.023(2) 0.034(3) 0.020(2) -0.007(2) 0.0018(19) -0.011(2)
F10 0.038(4) 0.028(4) 0.129(8) 0.006(4) -0.005(5) -0.014(3)
C56 0.036(3) 0.053(4) 0.041(3) -0.027(3) 0.009(3) -0.019(3)
C72 0.033(3) 0.042(3) 0.024(3) -0.006(2) -0.005(2) -0.017(3)
C73 0.031(3) 0.033(3) 0.026(3) -0.003(2) -0.002(2) -0.014(2)
C15 0.054(4) 0.038(4) 0.060(5) -0.022(3) -0.017(4) 0.002(3)
C71 0.031(3) 0.041(3) 0.028(3) -0.007(2) -0.003(2) -0.019(3)
C68 0.052(3) 0.029(3) 0.065(4) -0.010(3) 0.005(3) -0.030(3)
C52 0.054(4) 0.056(4) 0.034(3) -0.028(3) 0.026(3) -0.035(4)
C39 0.076(5) 0.042(4) 0.040(4) -0.011(3) 0.022(4) -0.029(4)
C76 0.050(4) 0.028(3) 0.036(3) 0.008(3) -0.017(3) -0.008(3)
C31 0.031(3) 0.075(5) 0.032(3) -0.017(3) -0.010(3) -0.002(3)
C43 0.046(4) 0.038(4) 0.046(4) -0.020(3) 0.018(3) -0.011(3)
C99 0.040(3) 0.041(4) 0.053(4) 0.013(3) -0.013(3) -0.031(3)
C54 0.026(3) 0.039(3) 0.032(3) -0.016(3) 0.005(2) -0.015(2)
B3 0.015(2) 0.016(2) 0.015(2) -0.0006(19) 0.0004(19) -0.0039(19)
C41 0.056(5) 0.037(4) 0.094(7) -0.020(4) 0.005(5) -0.003(4)
F8 0.030(3) 0.130(7) 0.067(5) 0.024(4) -0.015(3) -0.007(4)
C67 0.043(3) 0.031(3) 0.046(3) 0.010(3) -0.023(3) -0.008(2)
C5 0.058(5) 0.063(5) 0.065(5) -0.018(4) -0.027(4) -0.007(4)
C20 0.039(4) 0.053(4) 0.051(4) -0.020(3) 0.014(3) -0.011(3)
C45 0.039(4) 0.041(4) 0.073(5) -0.016(4) -0.004(4) -0.006(3)
C6 0.063(5) 0.101(7) 0.053(5) -0.033(5) -0.026(4) -0.009(5)
C55 0.031(3) 0.054(4) 0.038(3) -0.021(3) -0.002(3) -0.016(3)
C23 0.079(6) 0.053(5) 0.030(3) -0.011(3) 0.015(4) -0.018(4)
F12 0.054(4) 0.045(4) 0.110(6) 0.037(4) -0.025(4) -0.040(3)
C24 0.107(7) 0.050(5) 0.023(3) -0.016(3) 0.016(4) -0.028(5)
F11 0.102(7) 0.105(8) 0.073(5) -0.033(5) -0.007(5) -0.062(6)
C51 0.082(6) 0.057(5) 0.029(3) -0.026(3) 0.024(3) -0.044(4)
C42 0.111(7) 0.033(4) 0.050(4) -0.011(3) -0.012(5) -0.008(4)
C46 0.091(7) 0.066(6) 0.088(7) -0.044(5) 0.053(6) -0.027(5)
C59 0.068(3) 0.138(5) 0.069(3) -0.056(3) -0.004(2) -0.047(3)
F3 0.067(3) 0.139(5) 0.071(3) -0.056(3) -0.005(2) -0.048(3)
F2 0.069(3) 0.140(5) 0.070(3) -0.056(3) -0.003(2) -0.046(3)
F1 0.069(3) 0.139(5) 0.071(3) -0.054(3) -0.004(2) -0.046(3)
C75 0.059(3) 0.059(3) 0.037(3) -0.027(2) -0.003(2) -0.026(3)
F14 0.054(4) 0.087(5) 0.060(4) -0.038(4) -0.003(3) -0.023(4)
F15 0.097(5) 0.064(4) 0.063(4) -0.026(3) 0.005(4) -0.040(4)
F13 0.065(4) 0.079(4) 0.054(4) -0.043(3) -0.027(4) -0.008(4)
C116 0.042(3) 0.061(4) 0.026(3) -0.020(3) 0.004(2) -0.029(3)
F46 0.040(3) 0.138(7) 0.032(3) -0.001(4) -0.012(3) -0.035(4)
F48 0.139(7) 0.082(5) 0.039(3) -0.044(4) -0.015(4) 0.011(5)
F47 0.094(6) 0.105(5) 0.018(2) -0.005(3) 0.004(3) -0.082(5)
F11A 0.075(8) 0.094(9) 0.083(7) -0.034(6) 0.027(6) -0.062(6)
F12A 0.063(6) 0.041(5) 0.077(6) 0.002(5) -0.022(5) -0.036(5)
F10A 0.072(7) 0.030(5) 0.126(9) -0.031(5) -0.002(6) -0.027(4)
F3A 0.070(3) 0.139(5) 0.070(3) -0.055(3) -0.002(2) -0.047(3)
F2A 0.067(3) 0.139(5) 0.071(3) -0.055(3) -0.003(2) -0.046(3)
F1A 0.070(3) 0.138(5) 0.072(3) -0.056(3) -0.006(2) -0.045(3)
F13A 0.069(4) 0.076(4) 0.067(4) -0.022(4) -0.028(4) -0.011(4)
F14A 0.062(4) 0.078(5) 0.075(4) -0.043(4) 0.003(4) -0.031(3)
F15A 0.103(5) 0.083(5) 0.041(3) -0.017(3) 0.008(4) -0.024(5)
F7A 0.072(9) 0.065(8) 0.098(9) -0.017(8) -0.036(7) 0.024(7)
F8A 0.066(8) 0.069(9) 0.057(6) 0.007(7) -0.019(6) -0.011(7)
F9A 0.059(8) 0.069(8) 0.094(10) 0.007(8) -0.039(7) -0.029(6)
F46A 0.058(6) 0.109(9) 0.031(6) -0.017(7) 0.014(5) -0.044(6)
F48A 0.108(9) 0.083(7) 0.036(7) -0.001(6) -0.016(8) -0.012(7)
F47A 0.081(8) 0.110(9) 0.045(7) -0.023(8) 0.000(7) -0.072(7)

loop_
_atom_type_symbol
_atom_type_description
_atom_type_scat_dispersion_real
_atom_type_scat_dispersion_imag
_atom_type_scat_source
C C 0.0015 0.0009 'International Tables Vol C Tables 4.2.6.8 and 6.1.1.4'
H H 0.0000 0.0000 'International Tables Vol C Tables 4.2.6.8 and 6.1.1.4'
B B 0.0004 0.0004 'International Tables Vol C Tables 4.2.6.8 and 6.1.1.4'
F F 0.0096 0.0061 'International Tables Vol C Tables 4.2.6.8 and 6.1.1.4'
N N 0.0030 0.0019 'International Tables Vol C Tables 4.2.6.8 and 6.1.1.4'
Pt Pt -0.6812 5.7081 'International Tables Vol C Tables 4.2.6.8 and 6.1.1.4'

loop_
_geom_angle_atom_site_label_1
_geom_angle_atom_site_label_2
_geom_angle_atom_site_label_3
_geom_angle
_geom_angle_site_symmetry_1
_geom_angle_site_symmetry_3
_geom_angle_publ_flag
C1 Pt1 C11 173.5(2) . . ?
B1 Pt1 C11 93.6(2) . . ?
B1 Pt1 C1 92.9(2) . . ?
C27 Pt2 C37 173.5(2) . . ?
B2 Pt2 C27 88.4(2) . . ?
B2 Pt2 C37 97.6(2) . . ?
C21 N5 H5 125.2 . . ?
C21 N5 B1 109.7(5) . . ?
B1 N5 H5 125.2 . . ?
C48 N12 H12A 125.2 . . ?
C48 N12 B2 109.6(4) . . ?
B2 N12 H12A 125.2 . . ?
C11 N4 C13 110.4(4) . . ?
C11 N4 C17 124.2(4) . . ?
C13 N4 C17 125.4(5) . . ?
C27 N7 C28 111.2(4) . . ?
C27 N7 C30 123.7(5) . . ?
C28 N7 C30 124.9(4) . . ?
C11 N3 C14 124.7(4) . . ?
C11 N3 C12 110.8(5) . . ?
C12 N3 C14 124.4(5) . . ?
C27 N8 C33 124.5(5) . . ?
C27 N8 C29 110.0(4) . . ?
C29 N8 C33 125.4(5) . . ?
C1 N2 C7 124.1(4) . . ?
C1 N2 C3 108.9(5) . . ?
C3 N2 C7 126.9(5) . . ?
B2 N11 H11 125.1 . . ?
C47 N11 H11 125.1 . . ?
C47 N11 B2 109.8(5) . . ?
N4 C11 Pt1 127.7(4) . . ?
N3 C11 Pt1 127.0(4) . . ?
N3 C11 N4 104.7(4) . . ?
N2 C1 Pt1 127.9(4) . . ?
N1 C1 Pt1 126.5(4) . . ?
N1 C1 N2 105.4(5) . . ?
C77 C78 H78 119.0 . . ?
C79 C78 H78 119.0 . . ?
C79 C78 C77 122.0(5) . . ?
C22 N6 H6 125.4 . . ?
C22 N6 B1 109.2(5) . . ?
B1 N6 H6 125.4 . . ?
C1 N1 C4 123.6(5) . . ?
C1 N1 C2 111.4(5) . . ?
C2 N1 C4 125.0(5) . . ?
C98 C93 B4 121.8(4) . . ?
C94 C93 C98 116.3(4) . . ?
C94 C93 B4 121.7(4) . . ?
C78 C77 B3 121.8(4) . . ?
C82 C77 C78 116.7(4) . . ?
C82 C77 B3 121.3(4) . . ?
N3 C14 H14 107.9 . . ?
N3 C14 C16 109.9(5) . . ?
N3 C14 C15 110.4(5) . . ?
C16 C14 H14 107.9 . . ?
C15 C14 H14 107.9 . . ?
C15 C14 C16 112.7(5) . . ?
N7 C27 Pt2 126.6(4) . . ?
N7 C27 N8 104.2(5) . . ?
N8 C27 Pt2 129.0(4) . . ?
C101 C102 H102 119.0 . . ?
C103 C102 H102 119.0 . . ?
C103 C102 C101 122.0(5) . . ?
C37 N9 C38 111.2(5) . . ?
C37 N9 C40 124.2(5) . . ?
C38 N9 C40 124.5(5) . . ?
C93 C98 H98 119.3 . . ?
C97 C98 C93 121.4(5) . . ?
C97 C98 H98 119.3 . . ?
C85 C86 H86 119.3 . . ?
C87 C86 H86 119.3 . . ?
C87 C86 C85 121.3(4) . . ?
C78 C79 C80 120.7(4) . . ?
C78 C79 C83 120.5(4) . . ?
C80 C79 C83 118.7(4) . . ?
C77 C82 H82 119.1 . . ?
C77 C82 C81 121.8(4) . . ?
C81 C82 H82 119.1 . . ?
C26 C21 N5 131.0(6) . . ?
C26 C21 C22 121.2(6) . . ?
C22 C21 N5 107.8(5) . . ?
C86 C85 C90 116.0(4) . . ?
C86 C85 B4 124.4(4) . . ?
C90 C85 B4 119.2(4) . . ?
C49 C48 N12 131.6(6) . . ?
C49 C48 C47 120.3(6) . . ?
C47 C48 N12 108.1(5) . . ?
C93 C94 H94 119.0 . . ?
C95 C94 C93 121.9(5) . . ?
C95 C94 H94 119.0 . . ?
C104 C105 C106 121.2(5) . . ?
C104 C105 C108 119.9(4) . . ?
C106 C105 C108 118.9(4) . . ?
C102 C101 B4 120.6(4) . . ?
C106 C101 C102 116.2(4) . . ?
C106 C101 B4 122.5(4) . . ?
C111 C110 H110 119.1 . . ?
C111 C110 C109 121.9(5) . . ?
C109 C110 H110 119.1 . . ?
N7 C28 H28 126.7 . . ?
C29 C28 N7 106.6(5) . . ?
C29 C28 H28 126.7 . . ?
F26 C91 F27 105.8(4) . . ?
F26 C91 C87 112.8(4) . . ?
F27 C91 C87 112.5(4) . . ?
F25 C91 F26 105.7(4) . . ?
F25 C91 F27 105.8(4) . . ?
F25 C91 C87 113.5(4) . . ?
N4 C13 H13 126.4 . . ?
C12 C13 N4 107.1(5) . . ?
C12 C13 H13 126.4 . . ?
C85 C90 H90 118.8 . . ?
C89 C90 C85 122.5(4) . . ?
C89 C90 H90 118.8 . . ?
C37 N10 C39 109.9(5) . . ?
C37 N10 C43 125.6(5) . . ?
C39 N10 C43 124.4(5) . . ?
C105 C104 H104 121.0 . . ?
C105 C104 C103 117.9(4) . . ?
C103 C104 H104 121.0 . . ?
C98 C97 C100 119.2(5) . . ?
C96 C97 C98 120.8(5) . . ?
C96 C97 C100 119.9(5) . . ?
C86 C87 C91 121.4(4) . . ?
C88 C87 C86 121.6(4) . . ?
C88 C87 C91 116.9(4) . . ?
C82 C81 C84 119.3(4) . . ?
C80 C81 C82 120.7(4) . . ?
C80 C81 C84 120.0(4) . . ?
C57 C58 H58 119.4 . . ?
C57 C58 C53 121.1(5) . . ?
C53 C58 H58 119.4 . . ?
C94 C95 C99 118.7(5) . . ?
C96 C95 C94 120.4(5) . . ?
C96 C95 C99 120.8(5) . . ?
C79 C80 H80 121.0 . . ?
C81 C80 C79 118.0(4) . . ?
C81 C80 H80 121.0 . . ?
C113 C114 H114 118.4 . . ?
C113 C114 C109 123.1(5) . . ?
C109 C114 H114 118.4 . . ?
C110 C111 C115 121.0(5) . . ?
C112 C111 C110 121.0(5) . . ?
C112 C111 C115 117.9(5) . . ?
C102 C103 C104 121.1(4) . . ?
C102 C103 C107 120.5(5) . . ?
C104 C103 C107 118.4(5) . . ?
N9 C37 Pt2 131.7(5) . . ?
N9 C37 N10 105.0(5) . . ?
N10 C37 Pt2 123.0(4) . . ?
C87 C88 H88 121.1 . . ?
C87 C88 C89 117.9(4) . . ?
C89 C88 H88 121.1 . . ?
C65 C66 H66 119.4 . . ?
C61 C66 H66 119.4 . . ?
C61 C66 C65 121.1(5) . . ?
C90 C89 C92 119.6(4) . . ?
C88 C89 C90 120.6(4) . . ?
C88 C89 C92 119.7(4) . . ?
H36A C36 H36B 109.5 . . ?
H36A C36 H36C 109.5 . . ?
H36B C36 H36C 109.5 . . ?
C33 C36 H36A 109.5 . . ?
C33 C36 H36B 109.5 . . ?
C33 C36 H36C 109.5 . . ?
C114 C113 C112 120.0(5) . . ?
C114 C113 C116 121.8(5) . . ?
C112 C113 C116 118.1(5) . . ?
N12 B2 Pt2 126.8(4) . . ?
N12 B2 N11 104.5(4) . . ?
N11 B2 Pt2 128.7(4) . . ?
N3 C12 H12 126.5 . . ?
C13 C12 N3 106.9(5) . . ?
C13 C12 H12 126.5 . . ?
F19 C83 F21 105.9(4) . . ?
F19 C83 F20 106.8(4) . . ?
F19 C83 C79 113.2(4) . . ?
F21 C83 C79 111.6(4) . . ?
F20 C83 F21 105.9(4) . . ?
F20 C83 C79 112.8(4) . . ?
C110 C109 B4 122.2(4) . . ?
C114 C109 C110 116.1(5) . . ?
C114 C109 B4 121.3(4) . . ?
C105 C106 C101 121.5(4) . . ?
C105 C106 H106 119.2 . . ?
C101 C106 H106 119.2 . . ?
N7 C30 H30 107.4 . . ?
N7 C30 C32 109.7(5) . . ?
N7 C30 C31 111.1(5) . . ?
C32 C30 H30 107.4 . . ?
C31 C30 H30 107.4 . . ?
C31 C30 C32 113.6(5) . . ?
C21 C26 H26 121.1 . . ?
C21 C26 C25 117.9(7) . . ?
C25 C26 H26 121.1 . . ?
C97 C96 H96 120.5 . . ?
C95 C96 C97 119.0(5) . . ?
C95 C96 H96 120.5 . . ?
F38 C108 F37 103.8(5) . . ?
F38 C108 C105 112.6(4) . . ?
F39 C108 F38 106.4(6) . . ?
F39 C108 F37 107.5(5) . . ?
F39 C108 C105 113.3(5) . . ?
F37 C108 C105 112.6(5) . . ?
N8 C33 C36 108.6(4) . . ?
N8 C33 C34 108.5(4) . . ?
N8 C33 C35 108.6(5) . . ?
C36 C33 C34 111.3(5) . . ?
C35 C33 C36 111.5(5) . . ?
C35 C33 C34 108.2(5) . . ?
N2 C7 C8 108.6(4) . . ?
N2 C7 C9 109.4(5) . . ?
N2 C7 C10 108.9(5) . . ?
C8 C7 C10 108.7(5) . . ?
C9 C7 C8 110.6(5) . . ?
C9 C7 C10 110.7(5) . . ?
C111 C112 C113 117.9(5) . . ?
C111 C112 H112 121.0 . . ?
C113 C112 H112 121.0 . . ?
F24 C84 C81 113.0(5) . . ?
F24 C84 F23 103.1(6) . . ?
F22 C84 F24 104.3(6) . . ?
F22 C84 C81 113.4(5) . . ?
F22 C84 F23 110.1(6) . . ?
F23 C84 C81 112.2(5) . . ?
C21 C22 N6 108.9(5) . . ?
C21 C22 C23 121.0(7) . . ?
C23 C22 N6 130.1(7) . . ?
C48 C49 H49 121.3 . . ?
C48 C49 C50 117.4(7) . . ?
C50 C49 H49 121.3 . . ?
F5 C60 C57 111.4(5) . . ?
F4 C60 F5 105.6(5) . . ?
F4 C60 C57 113.4(5) . . ?
F6 C60 F5 106.5(6) . . ?
F6 C60 F4 107.2(5) . . ?
F6 C60 C57 112.2(5) . . ?
C58 C57 C60 119.0(5) . . ?
C58 C57 C56 122.2(5) . . ?
C56 C57 C60 118.7(5) . . ?
C48 C47 N11 107.9(5) . . ?
C52 C47 N11 129.9(6) . . ?
C52 C47 C48 122.1(6) . . ?
F30 C92 F28 106.9(5) . . ?
F30 C92 F29 104.9(5) . . ?
F30 C92 C89 113.2(4) . . ?
F28 C92 F29 104.9(5) . . ?
F28 C92 C89 113.3(5) . . ?
F29 C92 C89 112.9(5) . . ?
C30 C32 H32A 109.5 . . ?
C30 C32 H32B 109.5 . . ?
C30 C32 H32C 109.5 . . ?
H32A C32 H32B 109.5 . . ?
H32A C32 H32C 109.5 . . ?
H32B C32 H32C 109.5 . . ?
C7 C8 H8A 109.5 . . ?
C7 C8 H8B 109.5 . . ?
C7 C8 H8C 109.5 . . ?
H8A C8 H8B 109.5 . . ?
H8A C8 H8C 109.5 . . ?
H8B C8 H8C 109.5 . . ?
C69 C74 H74 120.3 . . ?
C73 C74 H74 120.3 . . ?
C73 C74 C69 119.5(6) . . ?
C7 C9 H9A 109.5 . . ?
C7 C9 H9B 109.5 . . ?
C7 C9 H9C 109.5 . . ?
H9A C9 H9B 109.5 . . ?
H9A C9 H9C 109.5 . . ?
H9B C9 H9C 109.5 . . ?
F34 C100 F36 106.8(5) . . ?
F34 C100 F35 107.3(5) . . ?
F34 C100 C97 113.3(5) . . ?
F36 C100 F35 106.1(5) . . ?
F36 C100 C97 112.0(5) . . ?
F35 C100 C97 110.9(5) . . ?
N8 C29 H29 126.0 . . ?
C28 C29 N8 108.0(5) . . ?
C28 C29 H29 126.0 . . ?
C69 C70 H70 120.2 . . ?
C69 C70 C71 119.7(5) . . ?
C71 C70 H70 120.2 . . ?
N1 C4 H4 107.2 . . ?
N1 C4 C5 110.8(5) . . ?
C5 C4 H4 107.2 . . ?
C6 C4 N1 110.0(6) . . ?
C6 C4 H4 107.2 . . ?
C6 C4 C5 114.1(6) . . ?
C33 C34 H34A 109.5 . . ?
C33 C34 H34B 109.5 . . ?
C33 C34 H34C 109.5 . . ?
H34A C34 H34B 109.5 . . ?
H34A C34 H34C 109.5 . . ?
H34B C34 H34C 109.5 . . ?
N5 B1 Pt1 127.7(4) . . ?
N6 B1 Pt1 127.8(4) . . ?
N6 B1 N5 104.4(5) . . ?
N9 C38 H38 126.7 . . ?
C39 C38 N9 106.7(6) . . ?
C39 C38 H38 126.7 . . ?
C66 C65 C68 118.1(5) . . ?
C64 C65 C66 121.3(5) . . ?
C64 C65 C68 120.5(6) . . ?
H44A C44 H44B 109.5 . . ?
H44A C44 H44C 109.5 . . ?
H44B C44 H44C 109.5 . . ?
C43 C44 H44A 109.5 . . ?
C43 C44 H44B 109.5 . . ?
C43 C44 H44C 109.5 . . ?
C14 C16 H16A 109.5 . . ?
C14 C16 H16B 109.5 . . ?
C14 C16 H16C 109.5 . . ?
H16A C16 H16B 109.5 . . ?
H16A C16 H16C 109.5 . . ?
H16B C16 H16C 109.5 . . ?
C61 C62 H62 118.9 . . ?
C63 C62 H62 118.9 . . ?
C63 C62 C61 122.2(5) . . ?
N4 C17 C19 109.5(5) . . ?
N4 C17 C18 108.6(5) . . ?
N4 C17 C20 109.2(5) . . ?
C19 C17 C18 110.1(5) . . ?
C19 C17 C20 109.0(5) . . ?
C20 C17 C18 110.3(5) . . ?
C33 C35 H35A 109.5 . . ?
C33 C35 H35B 109.5 . . ?
C33 C35 H35C 109.5 . . ?
H35A C35 H35B 109.5 . . ?
H35A C35 H35C 109.5 . . ?
H35B C35 H35C 109.5 . . ?
N2 C3 H3 126.0 . . ?
C2 C3 N2 107.9(5) . . ?
C2 C3 H3 126.0 . . ?
C65 C64 H64 121.1 . . ?
C65 C64 C63 117.9(5) . . ?
C63 C64 H64 121.1 . . ?
C66 C61 C62 116.8(5) . . ?
C66 C61 B3 121.3(5) . . ?
C62 C61 B3 120.9(4) . . ?
C62 C63 C64 120.7(5) . . ?
C62 C63 C67 119.3(5) . . ?
C64 C63 C67 120.0(5) . . ?
C17 C19 H19A 109.5 . . ?
C17 C19 H19B 109.5 . . ?
C17 C19 H19C 109.5 . . ?
H19A C19 H19B 109.5 . . ?
H19A C19 H19C 109.5 . . ?
H19B C19 H19C 109.5 . . ?
C17 C18 H18A 109.5 . . ?
C17 C18 H18B 109.5 . . ?
C17 C18 H18C 109.5 . . ?
H18A C18 H18B 109.5 . . ?
H18A C18 H18C 109.5 . . ?
H18B C18 H18C 109.5 . . ?
F42 C107 C103 111.7(6) . . ?
F41 C107 F42 100.8(6) . . ?
F41 C107 C103 113.7(5) . . ?
F40 C107 F42 103.8(6) . . ?
F40 C107 F41 112.2(7) . . ?
F40 C107 C103 113.5(6) . . ?
C49 C50 H50 118.9 . . ?
C51 C50 C49 122.1(6) . . ?
C51 C50 H50 118.9 . . ?
F45 C115 F44 100.7(6) . . ?
F45 C115 C111 114.7(5) . . ?
F43 C115 F45 111.4(6) . . ?
F43 C115 F44 104.0(6) . . ?
F43 C115 C111 114.5(5) . . ?
F44 C115 C111 110.0(5) . . ?
C93 B4 C85 110.7(3) . . ?
C93 B4 C101 103.2(3) . . ?
C93 B4 C109 113.0(4) . . ?
C85 B4 C109 102.9(3) . . ?
C101 B4 C85 114.5(4) . . ?
C101 B4 C109 112.9(4) . . ?
N1 C2 H2 126.8 . . ?
C3 C2 N1 106.3(5) . . ?
C3 C2 H2 126.8 . . ?
C7 C10 H10A 109.5 . . ?
C7 C10 H10B 109.5 . . ?
C7 C10 H10C 109.5 . . ?
H10A C10 H10B 109.5 . . ?
H10A C10 H10C 109.5 . . ?
H10B C10 H10C 109.5 . . ?
N9 C40 H40 107.4 . . ?
N9 C40 C41 110.8(6) . . ?
N9 C40 C42 111.7(6) . . ?
C41 C40 H40 107.4 . . ?
C41 C40 C42 111.7(6) . . ?
C42 C40 H40 107.4 . . ?
C26 C25 H25 119.6 . . ?
C24 C25 C26 120.9(7) . . ?
C24 C25 H25 119.6 . . ?
C58 C53 C54 116.7(5) . . ?
C58 C53 B3 122.3(5) . . ?
C54 C53 B3 120.8(5) . . ?
C74 C69 B3 118.4(5) . . ?
C70 C69 C74 118.8(5) . . ?
C70 C69 B3 122.4(5) . . ?
C57 C56 H56 121.2 . . ?
C57 C56 C55 117.7(6) . . ?
C55 C56 H56 121.2 . . ?
C73 C72 H72 121.0 . . ?
C73 C72 C71 118.0(5) . . ?
C71 C72 H72 121.0 . . ?
C74 C73 C76 118.2(5) . . ?
C72 C73 C74 122.3(5) . . ?
C72 C73 C76 119.4(5) . . ?
C14 C15 H15A 109.5 . . ?
C14 C15 H15B 109.5 . . ?
C14 C15 H15C 109.5 . . ?
H15A C15 H15B 109.5 . . ?
H15A C15 H15C 109.5 . . ?
H15B C15 H15C 109.5 . . ?
C70 C71 C75 118.0(6) . . ?
C72 C71 C70 121.7(5) . . ?
C72 C71 C75 120.3(5) . . ?
F10 C68 C65 114.0(7) . . ?
F10 C68 F12 105.2(8) . . ?
F10 C68 F11 104.9(9) . . ?
F12 C68 C65 114.1(7) . . ?
F12 C68 F11 101.8(8) . . ?
F11 C68 C65 115.5(7) . . ?
F11A C68 C65 113.5(9) . . ?
F11A C68 F12A 96.5(11) . . ?
F11A C68 F10A 124.8(11) . . ?
F12A C68 C65 114.6(7) . . ?
F10A C68 C65 109.9(8) . . ?
F10A C68 F12A 94.8(10) . . ?
C47 C52 H52 121.6 . . ?
C47 C52 C51 116.8(7) . . ?
C51 C52 H52 121.6 . . ?
N10 C39 H39 126.4 . . ?
C38 C39 N10 107.2(6) . . ?
C38 C39 H39 126.4 . . ?
F17 C76 F18 103.9(6) . . ?
F17 C76 C73 114.6(5) . . ?
F16 C76 F17 103.2(6) . . ?
F16 C76 F18 110.9(6) . . ?
F16 C76 C73 111.5(6) . . ?
F18 C76 C73 112.2(6) . . ?
C30 C31 H31A 109.5 . . ?
C30 C31 H31B 109.5 . . ?
C30 C31 H31C 109.5 . . ?
H31A C31 H31B 109.5 . . ?
H31A C31 H31C 109.5 . . ?
H31B C31 H31C 109.5 . . ?
N10 C43 C44 108.5(6) . . ?
N10 C43 C45 110.1(6) . . ?
N10 C43 C46 110.3(6) . . ?
C44 C43 C46 109.1(7) . . ?
C45 C43 C44 110.3(6) . . ?
C45 C43 C46 108.5(7) . . ?
F32 C99 C95 113.6(5) . . ?
F32 C99 F33 103.4(6) . . ?
F31 C99 F32 109.5(7) . . ?
F31 C99 C95 111.7(5) . . ?
F31 C99 F33 106.2(6) . . ?
F33 C99 C95 111.8(6) . . ?
C53 C54 H54 119.6 . . ?
C55 C54 C53 120.9(5) . . ?
C55 C54 H54 119.6 . . ?
C61 B3 C77 114.2(4) . . ?
C61 B3 C69 112.5(4) . . ?
C53 B3 C77 113.0(4) . . ?
C53 B3 C61 102.6(4) . . ?
C53 B3 C69 113.0(4) . . ?
C69 B3 C77 102.0(4) . . ?
C40 C41 H41A 109.5 . . ?
C40 C41 H41B 109.5 . . ?
C40 C41 H41C 109.5 . . ?
H41A C41 H41B 109.5 . . ?
H41A C41 H41C 109.5 . . ?
H41B C41 H41C 109.5 . . ?
F9 C67 C63 114.4(6) . . ?
F9 C67 F7 105.1(7) . . ?
F9 C67 F8 109.7(8) . . ?
F7 C67 C63 111.7(6) . . ?
F7 C67 F8 102.6(8) . . ?
F8 C67 C63 112.4(6) . . ?
F7A C67 C63 114.5(11) . . ?
F7A C67 F8A 109.3(14) . . ?
F8A C67 C63 105.1(9) . . ?
F9A C67 C63 119.2(10) . . ?
F9A C67 F7A 103.9(16) . . ?
F9A C67 F8A 104.2(15) . . ?
C4 C5 H5A 109.5 . . ?
C4 C5 H5B 109.5 . . ?
C4 C5 H5C 109.5 . . ?
H5A C5 H5B 109.5 . . ?
H5A C5 H5C 109.5 . . ?
H5B C5 H5C 109.5 . . ?
C17 C20 H20A 109.5 . . ?
C17 C20 H20B 109.5 . . ?
C17 C20 H20C 109.5 . . ?
H20A C20 H20B 109.5 . . ?
H20A C20 H20C 109.5 . . ?
H20B C20 H20C 109.5 . . ?
C43 C45 H45A 109.5 . . ?
C43 C45 H45B 109.5 . . ?
C43 C45 H45C 109.5 . . ?
H45A C45 H45B 109.5 . . ?
H45A C45 H45C 109.5 . . ?
H45B C45 H45C 109.5 . . ?
C4 C6 H6A 109.5 . . ?
C4 C6 H6B 109.5 . . ?
C4 C6 H6C 109.5 . . ?
H6A C6 H6B 109.5 . . ?
H6A C6 H6C 109.5 . . ?
H6B C6 H6C 109.5 . . ?
C56 C55 C54 121.4(6) . . ?
C56 C55 C59 119.1(6) . . ?
C54 C55 C59 119.4(6) . . ?
C22 C23 H23 121.7 . . ?
C22 C23 C24 116.6(8) . . ?
C24 C23 H23 121.7 . . ?
C25 C24 C23 122.3(7) . . ?
C25 C24 H24 118.8 . . ?
C23 C24 H24 118.8 . . ?
C50 C51 C52 121.2(6) . . ?
C50 C51 H51 119.4 . . ?
C52 C51 H51 119.4 . . ?
C40 C42 H42A 109.5 . . ?
C40 C42 H42B 109.5 . . ?
C40 C42 H42C 109.5 . . ?
H42A C42 H42B 109.5 . . ?
H42A C42 H42C 109.5 . . ?
H42B C42 H42C 109.5 . . ?
C43 C46 H46A 109.5 . . ?
C43 C46 H46B 109.5 . . ?
C43 C46 H46C 109.5 . . ?
H46A C46 H46B 109.5 . . ?
H46A C46 H46C 109.5 . . ?
H46B C46 H46C 109.5 . . ?
C55 C59 F1A 106.1(8) . . ?
F3 C59 C55 112.9(9) . . ?
F3 C59 F1 96.4(9) . . ?
F2 C59 C55 117.7(8) . . ?
F2 C59 F3 116.5(10) . . ?
F2 C59 F1 98.3(9) . . ?
F1 C59 C55 111.6(8) . . ?
F3A C59 C55 121.6(10) . . ?
F3A C59 F2A 104.7(11) . . ?
F3A C59 F1A 104.0(10) . . ?
F2A C59 C55 118.4(9) . . ?
F2A C59 F1A 98.6(11) . . ?
F14 C75 C71 109.2(6) . . ?
F15 C75 C71 112.8(7) . . ?
F15 C75 F14 107.8(9) . . ?
F15 C75 F13 106.9(8) . . ?
F13 C75 C71 113.9(7) . . ?
F13 C75 F14 105.8(8) . . ?
F13A C75 C71 119.8(7) . . ?
F13A C75 F14A 101.9(8) . . ?
F13A C75 F15A 112.5(9) . . ?
F14A C75 C71 106.6(6) . . ?
F15A C75 C71 112.3(8) . . ?
F15A C75 F14A 101.0(8) . . ?
F46 C116 C113 113.1(5) . . ?
F46 C116 F48 104.8(7) . . ?
F48 C116 C113 111.6(6) . . ?
F47 C116 C113 115.1(5) . . ?
F47 C116 F46 105.1(7) . . ?
F47 C116 F48 106.4(7) . . ?
F46A C116 C113 113.0(9) . . ?
F46A C116 F48A 102.6(14) . . ?
F48A C116 C113 108.3(8) . . ?
F47A C116 C113 116.2(9) . . ?
F47A C116 F46A 109.3(13) . . ?
F47A C116 F48A 106.5(14) . . ?

loop_
_geom_bond_atom_site_label_1
_geom_bond_atom_site_label_2
_geom_bond_distance
_geom_bond_site_symmetry_2
_geom_bond_publ_flag
Pt1 C11 2.016(5) . ?
Pt1 C1 2.015(5) . ?
Pt1 B1 1.988(6) . ?
Pt2 C27 2.015(5) . ?
Pt2 C37 2.038(6) . ?
Pt2 B2 1.995(6) . ?
F19 C83 1.323(6) . ?
F21 C83 1.348(5) . ?
F20 C83 1.341(6) . ?
F26 C91 1.339(6) . ?
F27 C91 1.355(6) . ?
F30 C92 1.323(6) . ?
F25 C91 1.334(6) . ?
F34 C100 1.325(8) . ?
F28 C92 1.328(6) . ?
F5 C60 1.339(7) . ?
F36 C100 1.328(6) . ?
F35 C100 1.335(6) . ?
F45 C115 1.302(8) . ?
F29 C92 1.337(7) . ?
N5 H5 0.8800 . ?
N5 C21 1.394(7) . ?
N5 B1 1.433(7) . ?
N12 H12A 0.8800 . ?
N12 C48 1.399(7) . ?
N12 B2 1.426(7) . ?
F4 C60 1.324(7) . ?
F6 C60 1.322(8) . ?
N4 C11 1.363(6) . ?
N4 C13 1.380(7) . ?
N4 C17 1.503(7) . ?
F38 C108 1.301(7) . ?
N7 C27 1.355(6) . ?
N7 C28 1.382(7) . ?
N7 C30 1.460(6) . ?
N3 C11 1.352(6) . ?
N3 C14 1.462(7) . ?
N3 C12 1.381(7) . ?
F24 C84 1.303(7) . ?
F39 C108 1.299(7) . ?
F37 C108 1.328(6) . ?
N8 C27 1.371(6) . ?
N8 C33 1.497(6) . ?
N8 C29 1.378(8) . ?
N2 C1 1.351(6) . ?
N2 C7 1.496(7) . ?
N2 C3 1.393(8) . ?
N11 H11 0.8800 . ?
N11 B2 1.430(7) . ?
N11 C47 1.394(7) . ?
F32 C99 1.292(8) . ?
C1 N1 1.344(7) . ?
C78 H78 0.9500 . ?
C78 C77 1.394(6) . ?
C78 C79 1.380(7) . ?
N6 H6 0.8800 . ?
N6 C22 1.395(8) . ?
N6 B1 1.424(7) . ?
N1 C4 1.489(7) . ?
N1 C2 1.369(8) . ?
F42 C107 1.345(8) . ?
C93 C98 1.408(6) . ?
C93 C94 1.405(6) . ?
C93 B4 1.633(7) . ?
F17 C76 1.292(8) . ?
C77 C82 1.389(6) . ?
C77 B3 1.641(7) . ?
C14 H14 1.0000 . ?
C14 C16 1.526(8) . ?
C14 C15 1.514(9) . ?
C102 H102 0.9500 . ?
C102 C101 1.407(6) . ?
C102 C103 1.390(6) . ?
F43 C115 1.273(7) . ?
N9 C37 1.341(7) . ?
N9 C38 1.389(8) . ?
N9 C40 1.465(8) . ?
F16 C76 1.289(8) . ?
C98 H98 0.9500 . ?
C98 C97 1.394(7) . ?
C86 H86 0.9500 . ?
C86 C85 1.399(6) . ?
C86 C87 1.399(6) . ?
C79 C80 1.404(7) . ?
C79 C83 1.495(7) . ?
C82 H82 0.9500 . ?
C82 C81 1.401(6) . ?
F31 C99 1.291(8) . ?
F44 C115 1.394(9) . ?
C21 C26 1.379(8) . ?
C21 C22 1.382(9) . ?
C85 C90 1.407(6) . ?
C85 B4 1.642(7) . ?
F41 C107 1.295(8) . ?
C48 C49 1.385(8) . ?
C48 C47 1.393(8) . ?
C94 H94 0.9500 . ?
C94 C95 1.395(7) . ?
C105 C104 1.383(7) . ?
C105 C106 1.404(6) . ?
C105 C108 1.494(7) . ?
C101 C106 1.407(7) . ?
C101 B4 1.634(6) . ?
C110 H110 0.9500 . ?
C110 C111 1.395(7) . ?
C110 C109 1.395(7) . ?
C28 H28 0.9500 . ?
C28 C29 1.332(8) . ?
C91 C87 1.491(6) . ?
C13 H13 0.9500 . ?
C13 C12 1.342(8) . ?
F22 C84 1.281(7) . ?
C90 H90 0.9500 . ?
C90 C89 1.391(6) . ?
N10 C37 1.360(8) . ?
N10 C39 1.395(8) . ?
N10 C43 1.466(8) . ?
F18 C76 1.298(8) . ?
F40 C107 1.280(8) . ?
C104 H104 0.9500 . ?
C104 C103 1.397(7) . ?
C97 C96 1.386(8) . ?
C97 C100 1.501(8) . ?
C87 C88 1.387(6) . ?
C81 C80 1.375(7) . ?
C81 C84 1.497(7) . ?
C58 H58 0.9500 . ?
C58 C57 1.379(8) . ?
C58 C53 1.409(7) . ?
C95 C96 1.379(8) . ?
C95 C99 1.499(8) . ?
C80 H80 0.9500 . ?
C114 H114 0.9500 . ?
C114 C113 1.381(7) . ?
C114 C109 1.396(6) . ?
C111 C112 1.390(8) . ?
C111 C115 1.489(7) . ?
F23 C84 1.313(8) . ?
C103 C107 1.486(7) . ?
C88 H88 0.9500 . ?
C88 C89 1.389(7) . ?
C66 H66 0.9500 . ?
C66 C65 1.417(7) . ?
C66 C61 1.390(7) . ?
C89 C92 1.484(7) . ?
C36 H36A 0.9800 . ?
C36 H36B 0.9800 . ?
C36 H36C 0.9800 . ?
C36 C33 1.523(8) . ?
F33 C99 1.321(8) . ?
C113 C112 1.404(7) . ?
C113 C116 1.483(7) . ?
C12 H12 0.9500 . ?
C109 B4 1.644(7) . ?
C106 H106 0.9500 . ?
C30 H30 1.0000 . ?
C30 C32 1.516(8) . ?
C30 C31 1.514(8) . ?
C26 H26 0.9500 . ?
C26 C25 1.395(10) . ?
C96 H96 0.9500 . ?
C33 C34 1.540(8) . ?
C33 C35 1.518(8) . ?
C7 C8 1.521(8) . ?
C7 C9 1.496(10) . ?
C7 C10 1.536(8) . ?
C112 H112 0.9500 . ?
C22 C23 1.395(9) . ?
C49 H49 0.9500 . ?
C49 C50 1.396(10) . ?
C60 C57 1.502(8) . ?
C57 C56 1.384(8) . ?
C47 C52 1.383(8) . ?
C32 H32A 0.9800 . ?
C32 H32B 0.9800 . ?
C32 H32C 0.9800 . ?
C8 H8A 0.9800 . ?
C8 H8B 0.9800 . ?
C8 H8C 0.9800 . ?
C74 H74 0.9500 . ?
C74 C69 1.432(8) . ?
C74 C73 1.406(7) . ?
C9 H9A 0.9800 . ?
C9 H9B 0.9800 . ?
C9 H9C 0.9800 . ?
C29 H29 0.9500 . ?
C70 H70 0.9500 . ?
C70 C69 1.397(8) . ?
C70 C71 1.429(8) . ?
C4 H4 1.0000 . ?
C4 C5 1.509(10) . ?
C4 C6 1.472(10) . ?
C34 H34A 0.9800 . ?
C34 H34B 0.9800 . ?
C34 H34C 0.9800 . ?
C38 H38 0.9500 . ?
C38 C39 1.331(10) . ?
C65 C64 1.395(8) . ?
C65 C68 1.474(8) . ?
F9 C67 1.304(8) . ?
C44 H44A 0.9800 . ?
C44 H44B 0.9800 . ?
C44 H44C 0.9800 . ?
C44 C43 1.524(10) . ?
C16 H16A 0.9800 . ?
C16 H16B 0.9800 . ?
C16 H16C 0.9800 . ?
C62 H62 0.9500 . ?
C62 C61 1.415(7) . ?
C62 C63 1.395(7) . ?
C17 C19 1.513(8) . ?
C17 C18 1.526(8) . ?
C17 C20 1.522(8) . ?
C35 H35A 0.9800 . ?
C35 H35B 0.9800 . ?
C35 H35C 0.9800 . ?
C3 H3 0.9500 . ?
C3 C2 1.331(9) . ?
C64 H64 0.9500 . ?
C64 C63 1.396(8) . ?
C61 B3 1.634(7) . ?
C63 C67 1.487(8) . ?
C19 H19A 0.9800 . ?
C19 H19B 0.9800 . ?
C19 H19C 0.9800 . ?
C18 H18A 0.9800 . ?
C18 H18B 0.9800 . ?
C18 H18C 0.9800 . ?
C50 H50 0.9500 . ?
C50 C51 1.358(11) . ?
C2 H2 0.9500 . ?
C10 H10A 0.9800 . ?
C10 H10B 0.9800 . ?
C10 H10C 0.9800 . ?
C40 H40 1.0000 . ?
C40 C41 1.476(11) . ?
C40 C42 1.523(10) . ?
C25 H25 0.9500 . ?
C25 C24 1.353(12) . ?
C53 C54 1.417(7) . ?
C53 B3 1.609(7) . ?
F7 C67 1.318(10) . ?
C69 B3 1.639(7) . ?
F10 C68 1.309(11) . ?
C56 H56 0.9500 . ?
C56 C55 1.392(8) . ?
C72 H72 0.9500 . ?
C72 C73 1.389(8) . ?
C72 C71 1.395(8) . ?
C73 C76 1.500(8) . ?
C15 H15A 0.9800 . ?
C15 H15B 0.9800 . ?
C15 H15C 0.9800 . ?
C71 C75 1.496(9) . ?
C68 F12 1.343(9) . ?
C68 F11 1.345(12) . ?
C68 F11A 1.281(16) . ?
C68 F12A 1.358(13) . ?
C68 F10A 1.331(13) . ?
C52 H52 0.9500 . ?
C52 C51 1.404(10) . ?
C39 H39 0.9500 . ?
C31 H31A 0.9800 . ?
C31 H31B 0.9800 . ?
C31 H31C 0.9800 . ?
C43 C45 1.526(10) . ?
C43 C46 1.533(9) . ?
C54 H54 0.9500 . ?
C54 C55 1.393(8) . ?
C41 H41A 0.9800 . ?
C41 H41B 0.9800 . ?
C41 H41C 0.9800 . ?
F8 C67 1.320(10) . ?
C67 F7A 1.262(18) . ?
C67 F8A 1.413(18) . ?
C67 F9A 1.234(19) . ?
C5 H5A 0.9800 . ?
C5 H5B 0.9800 . ?
C5 H5C 0.9800 . ?
C20 H20A 0.9800 . ?
C20 H20B 0.9800 . ?
C20 H20C 0.9800 . ?
C45 H45A 0.9800 . ?
C45 H45B 0.9800 . ?
C45 H45C 0.9800 . ?
C6 H6A 0.9800 . ?
C6 H6B 0.9800 . ?
C6 H6C 0.9800 . ?
C55 C59 1.476(10) . ?
C23 H23 0.9500 . ?
C23 C24 1.397(12) . ?
C24 H24 0.9500 . ?
C51 H51 0.9500 . ?
C42 H42A 0.9800 . ?
C42 H42B 0.9800 . ?
C42 H42C 0.9800 . ?
C46 H46A 0.9800 . ?
C46 H46B 0.9800 . ?
C46 H46C 0.9800 . ?
C59 F3 1.319(12) . ?
C59 F2 1.287(11) . ?
C59 F1 1.417(12) . ?
C59 F3A 1.230(16) . ?
C59 F2A 1.350(18) . ?
C59 F1A 1.502(16) . ?
C75 F14 1.323(9) . ?
C75 F15 1.301(9) . ?
C75 F13 1.310(9) . ?
C75 F13A 1.276(12) . ?
C75 F14A 1.350(11) . ?
C75 F15A 1.297(12) . ?
C116 F46 1.308(7) . ?
C116 F48 1.340(8) . ?
C116 F47 1.302(7) . ?
C116 F46A 1.237(16) . ?
C116 F48A 1.360(19) . ?
C116 F47A 1.232(16) . ?

loop_
_geom_torsion_atom_site_label_1
_geom_torsion_atom_site_label_2
_geom_torsion_atom_site_label_3
_geom_torsion_atom_site_label_4
_geom_torsion
_geom_torsion_site_symmetry_1
_geom_torsion_site_symmetry_2
_geom_torsion_site_symmetry_3
_geom_torsion_site_symmetry_4
_geom_torsion_publ_flag
Pt1 C1 N1 C4 -1.5(9) . . . . ?
Pt1 C1 N1 C2 175.1(5) . . . . ?
F26 C91 C87 C86 101.6(6) . . . . ?
F26 C91 C87 C88 -76.8(6) . . . . ?
F27 C91 C87 C86 -18.0(7) . . . . ?
F27 C91 C87 C88 163.6(4) . . . . ?
F25 C91 C87 C86 -138.1(5) . . . . ?
F25 C91 C87 C88 43.5(7) . . . . ?
F5 C60 C57 C58 -43.4(8) . . . . ?
F5 C60 C57 C56 140.7(6) . . . . ?
N5 C21 C26 C25 -179.9(6) . . . . ?
N5 C21 C22 N6 -0.9(6) . . . . ?
N5 C21 C22 C23 179.1(6) . . . . ?
N12 C48 C49 C50 -178.8(6) . . . . ?
N12 C48 C47 N11 0.2(6) . . . . ?
N12 C48 C47 C52 -178.7(5) . . . . ?
F4 C60 C57 C58 -162.4(5) . . . . ?
F4 C60 C57 C56 21.7(8) . . . . ?
F6 C60 C57 C58 75.9(7) . . . . ?
F6 C60 C57 C56 -100.0(7) . . . . ?
N4 C13 C12 N3 -0.2(6) . . . . ?
N7 C28 C29 N8 1.4(7) . . . . ?
N2 C1 N1 C4 -177.0(6) . . . . ?
N2 C1 N1 C2 -0.5(8) . . . . ?
N2 C3 C2 N1 0.1(9) . . . . ?
N11 C47 C52 C51 179.3(6) . . . . ?
C11 N4 C13 C12 -0.8(6) . . . . ?
C11 N4 C17 C19 59.5(6) . . . . ?
C11 N4 C17 C18 -60.8(7) . . . . ?
C11 N4 C17 C20 178.8(5) . . . . ?
C11 N3 C14 C16 105.0(6) . . . . ?
C11 N3 C14 C15 -130.1(6) . . . . ?
C11 N3 C12 C13 1.2(6) . . . . ?
C1 N2 C7 C8 -51.2(8) . . . . ?
C1 N2 C7 C9 69.6(7) . . . . ?
C1 N2 C7 C10 -169.4(6) . . . . ?
C1 N2 C3 C2 -0.4(8) . . . . ?
C1 N1 C4 C5 112.3(7) . . . . ?
C1 N1 C4 C6 -120.7(7) . . . . ?
C1 N1 C2 C3 0.3(9) . . . . ?
C78 C77 C82 C81 -1.3(7) . . . . ?
C78 C77 B3 C61 -35.0(6) . . . . ?
C78 C77 B3 C53 -151.8(4) . . . . ?
C78 C77 B3 C69 86.6(5) . . . . ?
C78 C79 C80 C81 -1.0(7) . . . . ?
C78 C79 C83 F19 -29.0(6) . . . . ?
C78 C79 C83 F21 90.5(5) . . . . ?
C78 C79 C83 F20 -150.4(4) . . . . ?
N6 C22 C23 C24 -179.0(6) . . . . ?
C93 C98 C97 C96 -1.8(7) . . . . ?
C93 C98 C97 C100 175.6(4) . . . . ?
C93 C94 C95 C96 -1.2(7) . . . . ?
C93 C94 C95 C99 179.2(5) . . . . ?
C77 C78 C79 C80 0.0(7) . . . . ?
C77 C78 C79 C83 -176.0(4) . . . . ?
C77 C82 C81 C80 0.3(7) . . . . ?
C77 C82 C81 C84 -179.7(5) . . . . ?
C14 N3 C11 Pt1 -6.2(7) . . . . ?
C14 N3 C11 N4 -177.8(5) . . . . ?
C14 N3 C12 C13 177.4(5) . . . . ?
C27 N7 C28 C29 -1.1(7) . . . . ?
C27 N7 C30 C32 -104.3(6) . . . . ?
C27 N7 C30 C31 129.3(6) . . . . ?
C27 N8 C33 C36 -71.2(7) . . . . ?
C27 N8 C33 C34 50.0(7) . . . . ?
C27 N8 C33 C35 167.4(5) . . . . ?
C27 N8 C29 C28 -1.1(7) . . . . ?
C102 C101 C106 C105 -1.6(7) . . . . ?
C102 C101 B4 C93 -83.7(5) . . . . ?
C102 C101 B4 C85 155.9(4) . . . . ?
C102 C101 B4 C109 38.6(6) . . . . ?
C102 C103 C107 F42 -122.2(6) . . . . ?
C102 C103 C107 F41 -8.9(9) . . . . ?
C102 C103 C107 F40 120.9(7) . . . . ?
N9 C38 C39 N10 -0.1(9) . . . . ?
C98 C93 C94 C95 2.8(7) . . . . ?
C98 C93 B4 C85 -153.8(4) . . . . ?
C98 C93 B4 C101 83.3(5) . . . . ?
C98 C93 B4 C109 -39.0(6) . . . . ?
C98 C97 C96 C95 3.4(7) . . . . ?
C98 C97 C100 F34 28.6(6) . . . . ?
C98 C97 C100 F36 149.5(5) . . . . ?
C98 C97 C100 F35 -92.2(6) . . . . ?
C86 C85 C90 C89 1.4(7) . . . . ?
C86 C85 B4 C93 -144.6(4) . . . . ?
C86 C85 B4 C101 -28.5(6) . . . . ?
C86 C85 B4 C109 94.4(5) . . . . ?
C86 C87 C88 C89 0.1(7) . . . . ?
C79 C78 C77 C82 1.1(6) . . . . ?
C79 C78 C77 B3 -173.5(4) . . . . ?
C82 C77 B3 C61 150.5(4) . . . . ?
C82 C77 B3 C53 33.8(6) . . . . ?
C82 C77 B3 C69 -87.8(5) . . . . ?
C82 C81 C80 C79 0.9(7) . . . . ?
C82 C81 C84 F24 56.6(7) . . . . ?
C82 C81 C84 F22 175.0(6) . . . . ?
C82 C81 C84 F23 -59.5(7) . . . . ?
C21 N5 B1 Pt1 -178.7(4) . . . . ?
C21 N5 B1 N6 1.3(6) . . . . ?
C21 C26 C25 C24 0.8(10) . . . . ?
C21 C22 C23 C24 0.9(10) . . . . ?
C85 C86 C87 C91 -176.6(4) . . . . ?
C85 C86 C87 C88 1.8(7) . . . . ?
C85 C90 C89 C88 0.4(7) . . . . ?
C85 C90 C89 C92 -176.2(5) . . . . ?
C48 N12 B2 Pt2 -177.7(4) . . . . ?
C48 N12 B2 N11 0.8(6) . . . . ?
C48 C49 C50 C51 -2.4(10) . . . . ?
C48 C47 C52 C51 -2.1(9) . . . . ?
C94 C93 C98 C97 -1.3(6) . . . . ?
C94 C93 B4 C85 31.9(6) . . . . ?
C94 C93 B4 C101 -91.1(5) . . . . ?
C94 C93 B4 C109 146.7(4) . . . . ?
C94 C95 C96 C97 -1.9(7) . . . . ?
C94 C95 C99 F32 -37.3(8) . . . . ?
C94 C95 C99 F31 87.2(7) . . . . ?
C94 C95 C99 F33 -153.9(6) . . . . ?
C105 C104 C103 C102 0.2(8) . . . . ?
C105 C104 C103 C107 -179.9(5) . . . . ?
C101 C102 C103 C104 0.0(8) . . . . ?
C101 C102 C103 C107 -180.0(5) . . . . ?
C110 C111 C112 C113 -0.9(8) . . . . ?
C110 C111 C115 F45 15.4(9) . . . . ?
C110 C111 C115 F43 -115.2(7) . . . . ?
C110 C111 C115 F44 128.0(6) . . . . ?
C110 C109 B4 C93 149.2(4) . . . . ?
C110 C109 B4 C85 -91.4(5) . . . . ?
C110 C109 B4 C101 32.6(6) . . . . ?
C28 N7 C27 Pt2 -174.3(4) . . . . ?
C28 N7 C27 N8 0.4(6) . . . . ?
C28 N7 C30 C32 69.9(7) . . . . ?
C28 N7 C30 C31 -56.4(7) . . . . ?
C91 C87 C88 C89 178.5(4) . . . . ?
C13 N4 C11 Pt1 -170.1(4) . . . . ?
C13 N4 C11 N3 1.5(5) . . . . ?
C13 N4 C17 C19 -120.6(6) . . . . ?
C13 N4 C17 C18 119.2(6) . . . . ?
C13 N4 C17 C20 -1.2(7) . . . . ?
C90 C85 B4 C93 42.1(5) . . . . ?
C90 C85 B4 C101 158.2(4) . . . . ?
C90 C85 B4 C109 -78.8(5) . . . . ?
C90 C89 C92 F30 -32.7(7) . . . . ?
C90 C89 C92 F28 -154.7(5) . . . . ?
C90 C89 C92 F29 86.2(6) . . . . ?
C104 C105 C106 C101 1.9(7) . . . . ?
C104 C105 C108 F38 -136.5(6) . . . . ?
C104 C105 C108 F39 102.7(6) . . . . ?
C104 C105 C108 F37 -19.6(7) . . . . ?
C104 C103 C107 F42 57.8(7) . . . . ?
C104 C103 C107 F41 171.1(6) . . . . ?
C104 C103 C107 F40 -59.1(9) . . . . ?
C87 C86 C85 C90 -2.4(7) . . . . ?
C87 C86 C85 B4 -175.9(4) . . . . ?
C87 C88 C89 C90 -1.1(7) . . . . ?
C87 C88 C89 C92 175.5(5) . . . . ?
C58 C57 C56 C55 2.0(10) . . . . ?
C58 C53 C54 C55 0.4(8) . . . . ?
C58 C53 B3 C77 -142.7(5) . . . . ?
C58 C53 B3 C61 93.9(5) . . . . ?
C58 C53 B3 C69 -27.6(7) . . . . ?
C80 C79 C83 F19 154.9(4) . . . . ?
C80 C79 C83 F21 -85.6(5) . . . . ?
C80 C79 C83 F20 33.5(6) . . . . ?
C80 C81 C84 F24 -123.3(6) . . . . ?
C80 C81 C84 F22 -4.9(9) . . . . ?
C80 C81 C84 F23 120.6(6) . . . . ?
C114 C113 C112 C111 1.6(8) . . . . ?
C114 C113 C116 F46 -122.2(8) . . . . ?
C114 C113 C116 F48 119.9(8) . . . . ?
C114 C113 C116 F47 -1.4(9) . . . . ?
C114 C113 C116 F46A 59.8(14) . . . . ?
C114 C113 C116 F48A -53.0(13) . . . . ?
C114 C113 C116 F47A -172.7(14) . . . . ?
C114 C109 B4 C93 -38.7(6) . . . . ?
C114 C109 B4 C85 80.7(5) . . . . ?
C114 C109 B4 C101 -155.3(4) . . . . ?
C111 C110 C109 C114 0.3(7) . . . . ?
C111 C110 C109 B4 172.8(4) . . . . ?
C103 C102 C101 C106 0.7(7) . . . . ?
C103 C102 C101 B4 171.3(4) . . . . ?
C37 N9 C38 C39 0.5(8) . . . . ?
C37 N9 C40 C41 -72.5(8) . . . . ?
C37 N9 C40 C42 162.2(6) . . . . ?
C37 N10 C39 C38 -0.3(9) . . . . ?
C37 N10 C43 C44 53.5(8) . . . . ?
C37 N10 C43 C45 -67.3(8) . . . . ?
C37 N10 C43 C46 173.0(7) . . . . ?
C88 C89 C92 F30 150.6(5) . . . . ?
C88 C89 C92 F28 28.7(7) . . . . ?
C88 C89 C92 F29 -90.5(6) . . . . ?
C66 C65 C64 C63 1.2(9) . . . . ?
C66 C65 C68 F10 50.7(10) . . . . ?
C66 C65 C68 F12 171.6(7) . . . . ?
C66 C65 C68 F11 -70.9(10) . . . . ?
C66 C65 C68 F11A 89.2(12) . . . . ?
C66 C65 C68 F12A -20.4(11) . . . . ?
C66 C65 C68 F10A -125.7(10) . . . . ?
C66 C61 B3 C77 150.9(5) . . . . ?
C66 C61 B3 C53 -86.5(5) . . . . ?
C66 C61 B3 C69 35.3(6) . . . . ?
C113 C114 C109 C110 0.5(7) . . . . ?
C113 C114 C109 B4 -172.0(5) . . . . ?
B2 N12 C48 C49 178.4(6) . . . . ?
B2 N12 C48 C47 -0.7(6) . . . . ?
B2 N11 C47 C48 0.3(6) . . . . ?
B2 N11 C47 C52 179.1(6) . . . . ?
C12 N3 C11 Pt1 170.0(4) . . . . ?
C12 N3 C11 N4 -1.7(5) . . . . ?
C12 N3 C14 C16 -70.7(7) . . . . ?
C12 N3 C14 C15 54.2(7) . . . . ?
C83 C79 C80 C81 175.0(4) . . . . ?
C109 C110 C111 C112 -0.1(8) . . . . ?
C109 C110 C111 C115 177.6(5) . . . . ?
C109 C114 C113 C112 -1.5(8) . . . . ?
C109 C114 C113 C116 176.8(5) . . . . ?
C106 C105 C104 C103 -1.1(7) . . . . ?
C106 C105 C108 F38 45.7(7) . . . . ?
C106 C105 C108 F39 -75.1(7) . . . . ?
C106 C105 C108 F37 162.7(5) . . . . ?
C106 C101 B4 C93 86.3(5) . . . . ?
C106 C101 B4 C85 -34.1(6) . . . . ?
C106 C101 B4 C109 -151.4(4) . . . . ?
C30 N7 C27 Pt2 0.7(7) . . . . ?
C30 N7 C27 N8 175.4(5) . . . . ?
C30 N7 C28 C29 -176.0(5) . . . . ?
C26 C21 C22 N6 179.6(5) . . . . ?
C26 C21 C22 C23 -0.4(9) . . . . ?
C26 C25 C24 C23 -0.2(12) . . . . ?
C96 C97 C100 F34 -154.0(5) . . . . ?
C96 C97 C100 F36 -33.1(7) . . . . ?
C96 C97 C100 F35 85.3(6) . . . . ?
C96 C95 C99 F32 143.2(6) . . . . ?
C96 C95 C99 F31 -92.3(8) . . . . ?
C96 C95 C99 F33 26.6(8) . . . . ?
C108 C105 C104 C103 -178.8(5) . . . . ?
C108 C105 C106 C101 179.6(5) . . . . ?
C33 N8 C27 Pt2 -7.1(7) . . . . ?
C33 N8 C27 N7 178.4(4) . . . . ?
C33 N8 C29 C28 -179.1(5) . . . . ?
C7 N2 C1 Pt1 3.3(9) . . . . ?
C7 N2 C1 N1 178.8(5) . . . . ?
C7 N2 C3 C2 -178.6(6) . . . . ?
C112 C111 C115 F45 -166.8(6) . . . . ?
C112 C111 C115 F43 62.5(8) . . . . ?
C112 C111 C115 F44 -54.2(7) . . . . ?
C112 C113 C116 F46 56.1(9) . . . . ?
C112 C113 C116 F48 -61.8(8) . . . . ?
C112 C113 C116 F47 176.9(7) . . . . ?
C112 C113 C116 F46A -121.9(13) . . . . ?
C112 C113 C116 F48A 125.3(13) . . . . ?
C112 C113 C116 F47A 5.6(16) . . . . ?
C84 C81 C80 C79 -179.2(5) . . . . ?
C22 N6 B1 Pt1 178.2(4) . . . . ?
C22 N6 B1 N5 -1.9(6) . . . . ?
C22 C21 C26 C25 -0.5(9) . . . . ?
C22 C23 C24 C25 -0.7(12) . . . . ?
C49 C48 C47 N11 -178.9(5) . . . . ?
C49 C48 C47 C52 2.2(9) . . . . ?
C49 C50 C51 C52 2.5(11) . . . . ?
C60 C57 C56 C55 177.7(6) . . . . ?
C57 C58 C53 C54 0.9(8) . . . . ?
C57 C58 C53 B3 -175.2(5) . . . . ?
C57 C56 C55 C54 -0.7(10) . . . . ?
C57 C56 C55 C59 175.5(7) . . . . ?
C47 N11 B2 Pt2 177.8(4) . . . . ?
C47 N11 B2 N12 -0.7(6) . . . . ?
C47 C48 C49 C50 0.1(9) . . . . ?
C47 C52 C51 C50 -0.2(10) . . . . ?
C74 C69 B3 C77 80.4(5) . . . . ?
C74 C69 B3 C61 -156.9(4) . . . . ?
C74 C69 B3 C53 -41.2(6) . . . . ?
C74 C73 C76 F17 33.7(8) . . . . ?
C74 C73 C76 F16 -83.0(7) . . . . ?
C74 C73 C76 F18 151.9(6) . . . . ?
C100 C97 C96 C95 -174.0(5) . . . . ?
C29 N8 C27 Pt2 175.0(4) . . . . ?
C29 N8 C27 N7 0.4(6) . . . . ?
C29 N8 C33 C36 106.5(6) . . . . ?
C29 N8 C33 C34 -132.3(6) . . . . ?
C29 N8 C33 C35 -14.9(7) . . . . ?
C70 C69 B3 C77 -92.7(5) . . . . ?
C70 C69 B3 C61 30.1(6) . . . . ?
C70 C69 B3 C53 145.8(5) . . . . ?
C70 C71 C75 F14 65.8(8) . . . . ?
C70 C71 C75 F15 -54.1(9) . . . . ?
C70 C71 C75 F13 -176.2(8) . . . . ?
C70 C71 C75 F13A 7.2(11) . . . . ?
C70 C71 C75 F14A -107.6(8) . . . . ?
C70 C71 C75 F15A 142.7(8) . . . . ?
C4 N1 C2 C3 176.8(7) . . . . ?
B1 N5 C21 C26 179.1(6) . . . . ?
B1 N5 C21 C22 -0.3(6) . . . . ?
B1 N6 C22 C21 1.7(7) . . . . ?
B1 N6 C22 C23 -178.3(7) . . . . ?
C38 N9 C37 Pt2 -174.1(5) . . . . ?
C38 N9 C37 N10 -0.7(7) . . . . ?
C38 N9 C40 C41 103.0(8) . . . . ?
C38 N9 C40 C42 -22.3(9) . . . . ?
C65 C66 C61 C62 0.7(8) . . . . ?
C65 C66 C61 B3 169.6(5) . . . . ?
C65 C64 C63 C62 -0.2(9) . . . . ?
C65 C64 C63 C67 -177.6(6) . . . . ?
C62 C61 B3 C77 -40.7(6) . . . . ?
C62 C61 B3 C53 81.9(6) . . . . ?
C62 C61 B3 C69 -156.3(5) . . . . ?
C62 C63 C67 F9 -174.1(8) . . . . ?
C62 C63 C67 F7 -54.9(10) . . . . ?
C62 C63 C67 F8 59.9(10) . . . . ?
C62 C63 C67 F7A 117.5(16) . . . . ?
C62 C63 C67 F8A -122.6(11) . . . . ?
C62 C63 C67 F9A -6.3(19) . . . . ?
C17 N4 C11 Pt1 9.9(7) . . . . ?
C17 N4 C11 N3 -178.5(4) . . . . ?
C17 N4 C13 C12 179.2(5) . . . . ?
C3 N2 C1 Pt1 -175.0(5) . . . . ?
C3 N2 C1 N1 0.5(7) . . . . ?
C3 N2 C7 C8 126.7(7) . . . . ?
C3 N2 C7 C9 -112.5(7) . . . . ?
C3 N2 C7 C10 8.6(9) . . . . ?
C64 C65 C68 F10 -126.5(9) . . . . ?
C64 C65 C68 F12 -5.6(11) . . . . ?
C64 C65 C68 F11 111.9(10) . . . . ?
C64 C65 C68 F11A -87.9(12) . . . . ?
C64 C65 C68 F12A 162.4(9) . . . . ?
C64 C65 C68 F10A 57.1(12) . . . . ?
C64 C63 C67 F9 3.4(11) . . . . ?
C64 C63 C67 F7 122.6(8) . . . . ?
C64 C63 C67 F8 -122.6(9) . . . . ?
C64 C63 C67 F7A -65.1(17) . . . . ?
C64 C63 C67 F8A 54.8(12) . . . . ?
C64 C63 C67 F9A 171.1(17) . . . . ?
C61 C66 C65 C64 -1.4(8) . . . . ?
C61 C66 C65 C68 -178.6(5) . . . . ?
C61 C62 C63 C64 -0.5(9) . . . . ?
C61 C62 C63 C67 176.9(6) . . . . ?
C63 C62 C61 C66 0.3(8) . . . . ?
C63 C62 C61 B3 -168.7(5) . . . . ?
C115 C111 C112 C113 -178.6(5) . . . . ?
B4 C93 C98 C97 -175.9(4) . . . . ?
B4 C93 C94 C95 177.4(4) . . . . ?
B4 C85 C90 C89 175.2(4) . . . . ?
B4 C101 C106 C105 -172.0(4) . . . . ?
C2 N1 C4 C5 -63.8(9) . . . . ?
C2 N1 C4 C6 63.3(9) . . . . ?
C40 N9 C37 Pt2 1.9(9) . . . . ?
C40 N9 C37 N10 175.4(6) . . . . ?
C40 N9 C38 C39 -175.5(7) . . . . ?
C53 C58 C57 C60 -177.9(5) . . . . ?
C53 C58 C57 C56 -2.2(9) . . . . ?
C53 C54 C55 C56 -0.5(10) . . . . ?
C53 C54 C55 C59 -176.7(7) . . . . ?
C69 C74 C73 C72 -0.6(8) . . . . ?
C69 C74 C73 C76 178.0(5) . . . . ?
C69 C70 C71 C72 -1.2(8) . . . . ?
C69 C70 C71 C75 178.7(5) . . . . ?
C56 C55 C59 F3 142.4(9) . . . . ?
C56 C55 C59 F2 2.2(14) . . . . ?
C56 C55 C59 F1 -110.3(9) . . . . ?
C56 C55 C59 F3A -56.3(15) . . . . ?
C56 C55 C59 F2A 171.4(11) . . . . ?
C56 C55 C59 F1A 62.0(10) . . . . ?
C72 C73 C76 F17 -147.6(6) . . . . ?
C72 C73 C76 F16 95.6(7) . . . . ?
C72 C73 C76 F18 -29.4(9) . . . . ?
C72 C71 C75 F14 -114.3(8) . . . . ?
C72 C71 C75 F15 125.8(8) . . . . ?
C72 C71 C75 F13 3.7(10) . . . . ?
C72 C71 C75 F13A -172.9(8) . . . . ?
C72 C71 C75 F14A 72.3(8) . . . . ?
C72 C71 C75 F15A -37.4(10) . . . . ?
C73 C74 C69 C70 0.1(7) . . . . ?
C73 C74 C69 B3 -173.2(5) . . . . ?
C73 C72 C71 C70 0.7(8) . . . . ?
C73 C72 C71 C75 -179.1(5) . . . . ?
C71 C70 C69 C74 0.8(7) . . . . ?
C71 C70 C69 B3 173.8(5) . . . . ?
C71 C72 C73 C74 0.2(8) . . . . ?
C71 C72 C73 C76 -178.4(5) . . . . ?
C68 C65 C64 C63 178.3(6) . . . . ?
C39 N10 C37 Pt2 174.7(5) . . . . ?
C39 N10 C37 N9 0.6(7) . . . . ?
C39 N10 C43 C44 -128.5(7) . . . . ?
C39 N10 C43 C45 110.7(7) . . . . ?
C39 N10 C43 C46 -9.0(10) . . . . ?
C43 N10 C37 Pt2 -7.0(9) . . . . ?
C43 N10 C37 N9 178.8(6) . . . . ?
C43 N10 C39 C38 -178.6(7) . . . . ?
C99 C95 C96 C97 177.6(5) . . . . ?
C54 C53 B3 C77 41.4(6) . . . . ?
C54 C53 B3 C61 -82.1(6) . . . . ?
C54 C53 B3 C69 156.5(5) . . . . ?
C54 C55 C59 F3 -41.3(13) . . . . ?
C54 C55 C59 F2 178.5(10) . . . . ?
C54 C55 C59 F1 66.0(10) . . . . ?
C54 C55 C59 F3A 120.0(12) . . . . ?
C54 C55 C59 F2A -12.3(16) . . . . ?
C54 C55 C59 F1A -121.7(8) . . . . ?
B3 C77 C82 C81 173.4(4) . . . . ?
B3 C53 C54 C55 176.6(5) . . . . ?
C116 C113 C112 C111 -176.7(5) . . . . ?
